data_7719639
loop_
_publ_author_name
'de Montmollin, Jean'
'Fadaei-Tirani, Farzaneh'
'Severin, Kay'

_publ_section_title
;
 Wide variability in the stability of
 Pd<sub>6</sub>L<sub><i>x</i></sub>-type coordination cages.
;
_journal_issue 42
_journal_name_full 'Dalton transactions (Cambridge, England : 2003)'
_journal_page_first 15773
_journal_page_last 15779
_journal_paper_doi 10.1039/d5dt02223a
_journal_volume 54
_journal_year 2025
_chemical_formula_moiety 'C216 H120 N24 Pd6, 8(B F4), 6(C2 H3 N), 4[B F4], 22[C2H3N]'
_chemical_formula_sum 'C272 H204 B12 F48 N52 Pd6'
_chemical_formula_weight 5533.74
_space_group_crystal_system triclinic
_space_group_IT_number 2
_space_group_name_Hall '-P 1'
_space_group_name_H-M_alt 'P -1'
_atom_sites_solution_hydrogens geom
_atom_sites_solution_primary dual
_atom_sites_solution_secondary difmap
_audit_creation_date 2025-09-01
_audit_creation_method
;
Olex2 1.5
(compiled 2025.07.13 svn.rb7424aed for OlexSys, GUI svn.r7314)
;
_audit_update_record
;
2025-09-25 deposited with the CCDC.	2025-10-03 downloaded from the CCDC.
;
_cell_angle_alpha 102.0875(7)
_cell_angle_beta 91.7048(7)
_cell_angle_gamma 99.1616(7)
_cell_formula_units_Z 2
_cell_length_a 20.84690(17)
_cell_length_b 21.52588(19)
_cell_length_c 38.1140(3)
_cell_measurement_reflns_used 71998
_cell_measurement_temperature 140.00(10)
_cell_measurement_theta_max 71.2530
_cell_measurement_theta_min 2.1220
_cell_volume 16475.7(2)
_computing_cell_refinement 'CrysAlisPro 1.171.44.103a (Rigaku OD, 2025)'
_computing_data_collection 'CrysAlisPro system (CCD 44.102a 64-bit (release 28-03-2025))'
_computing_data_reduction 'CrysAlisPro 1.171.44.103a (Rigaku OD, 2025)'
_computing_molecular_graphics 'Olex2 1.5 (Dolomanov et al., 2009)'
_computing_publication_material 'Olex2 1.5 (Dolomanov et al., 2009)'
_computing_structure_refinement 'ShelXL 2019/3 (Sheldrick, 2015)'
_computing_structure_solution 'ShelXT 2018/2 (Sheldrick, 2015)'
_diffrn_ambient_environment N~2~
_diffrn_ambient_temperature 140.00(10)
_diffrn_detector 'Hybrid Pixel Array Detector'
_diffrn_detector_area_resol_mean 10.0000
_diffrn_detector_type 'HyPix-Arc 150'
_diffrn_measured_fraction_theta_full 0.995
_diffrn_measured_fraction_theta_max 0.958
_diffrn_measurement_details
;
List of Runs (angles in degrees, time in seconds):

  # Type    Start    End  Width  t~exp~   \w     \q     \k     \f   Frames
#--------------------------------------------------------------------------
  1  \w     36.00 108.00   0.50    2.50    --   66.04  15.00 150.00  144
  2  \w     28.00  63.00   0.50    2.50    --   66.04 -95.00 150.00   70
  3  \w     30.00  63.00   0.50    2.50    --   66.04 -95.00  90.00   66
  4  \w     30.00  59.00   0.50    2.50    --   66.04 -95.00-120.00   58
  5  \w     29.00  71.00   0.50    2.50    --   66.04 -95.00-180.00   84
  6  \w     30.00 103.00   0.50    2.50    --   66.04   0.00-120.00  146
  7  \w     37.00  64.00   0.50    2.50    --   66.04 -95.00   0.00   54
  8  \w     36.00 104.00   0.50    2.50    --   66.04  15.00 -60.00  136
  9  \w    -93.00 -66.00   0.50    2.50    --  -66.76 125.00   0.00   54
 10  \w    -92.00 -26.00   0.50    2.50    --  -66.76 125.00  90.00  132
 11  \w    -58.00 -33.00   0.50    2.50    --  -66.76 125.00   0.00   50
 12  \w   -109.00 -40.00   0.50    2.50    --  -66.76 -15.00 -90.00  138
 13  \w    -71.00 -35.00   0.50    2.50    --  -66.76   0.00 -30.00   72
 14  \w    -95.00 -51.00   0.50    2.50    --  -69.34 125.00 150.00   88
 15  \w    -96.00 -47.00   0.50    2.50    --  -69.34 125.00 -60.00   98
 16  \w    -96.00 -35.00   0.50    2.50    --  -69.34 125.00-120.00  122
 17  \w    -71.00 -34.00   0.50    2.50    --  -69.34   0.00 -60.00   74
 18  \w     47.00  78.00   0.50    2.50    --   69.57 -95.00 -90.00   62
 19  \w     39.00  72.00   0.50    2.50    --   69.57 -95.00-120.00   66
 20  \w     38.00 114.00   0.50    2.50    --   69.57  15.00 -90.00  152
 21  \w     51.00 103.00   0.50    2.50    --   69.57   0.00-180.00  104
 22  \w   -121.00 -38.00   0.50    2.50    --  -74.00 155.00 -45.16  166
 23  \w    -80.00 -37.00   0.50    2.50    --  -74.82 144.00-130.48   86
 24  \w   -108.00 -82.00   0.50    2.50    --  -74.82 135.00-158.30   52
 25  \w    -78.00 -40.00   0.50    2.50    --  -74.82 140.00  35.08   76
 26  \w   -112.00 -86.00   0.50    2.50    --  -74.82 140.00  35.08   52
 27  \w    -69.00 -44.00   0.50    2.50    --  -74.82 135.00-158.30   50
 28  \w   -110.00 -33.00   0.50    2.50    --  -74.82 138.00 120.47  154
 29  \w   -114.00 -88.00   0.50    2.50    --  -74.82 144.00-130.48   52
 30  \w     73.00 103.00   0.50    2.50    --   77.93-125.00-180.00   60
 31  \w     48.00  73.00   0.50    2.50    --   77.93-125.00 -60.00   50
 32  \w     41.00 105.00   0.50    2.50    --   77.93-125.00 120.00  128
 33  \w     80.00 105.00   0.50    2.50    --   77.93-125.00  60.00   50
 34  \w     36.00  66.00   0.50    2.50    --   77.93-125.00  60.00   60
 35  \w     80.00 105.00   0.50    2.50    --   77.93-125.00  90.00   50
 36  \w     39.00  64.00   0.50    2.50    --   77.93-125.00  90.00   50
 37  \w     66.00  92.00   0.50    2.50    --   77.93  15.00-180.00   52
 38  \w     80.00 105.00   0.50    2.50    --   77.93-125.00 150.00   50
 39  \w     80.00 105.00   0.50    2.50    --   77.93-125.00-120.00   50
 40  \w     43.00 103.00   0.50    2.50    --   77.93   0.00 -30.00  120
 41  \w     80.00 105.00   0.50    2.50    --   77.93-125.00-150.00   50
 42  \w     41.00  67.00   0.50    2.50    --   77.93 -95.00 -30.00   52
 43  \w     80.00 105.00   0.50    2.50    --   77.93-125.00 -30.00   50
 44  \w     60.00  95.00   0.50    2.50    --   77.93  15.00-150.00   70
 45  \w     45.00  70.00   0.50    2.50    --   77.93-125.00 -30.00   50
 46  \w     41.00  66.00   0.50    2.50    --   77.93 -95.00 120.00   50
 47  \w     80.00 105.00   0.50    2.50    --   77.93-125.00   0.00   50
 48  \w     62.00 121.00   0.50    2.50    --   77.93  15.00  30.00  118
 49  \w     53.00  94.00   0.50    2.50    --   77.93  15.00 -90.00   82
 50  \w     78.00 103.00   0.50    2.50    --   77.93  15.00  60.00   50
 51  \w     80.00 105.00   0.50    2.50    --   77.93-125.00 -60.00   50
;
_diffrn_measurement_device 'four-circle diffractometer'
_diffrn_measurement_device_type 'XtaLAB Synergy R, DW system, HyPix-Arc 150'
_diffrn_measurement_method '\w scans'
_diffrn_orient_matrix_type 'CrysAlisPro convention (1999,Acta A55,543-557)'
_diffrn_orient_matrix_UB_11 -0.0553632000
_diffrn_orient_matrix_UB_12 0.0009391000
_diffrn_orient_matrix_UB_13 0.0258938000
_diffrn_orient_matrix_UB_21 0.0171321000
_diffrn_orient_matrix_UB_22 0.0740342000
_diffrn_orient_matrix_UB_23 0.0110447000
_diffrn_orient_matrix_UB_31 -0.0476291000
_diffrn_orient_matrix_UB_32 0.0057397000
_diffrn_orient_matrix_UB_33 -0.0303898000
_diffrn_radiation_monochromator mirror
_diffrn_radiation_probe x-ray
_diffrn_radiation_type 'Cu K\a'
_diffrn_radiation_wavelength 1.54184
_diffrn_reflns_av_R_equivalents 0.0439
_diffrn_reflns_av_unetI/netI 0.0449
_diffrn_reflns_Laue_measured_fraction_full 0.995
_diffrn_reflns_Laue_measured_fraction_max 0.958
_diffrn_reflns_limit_h_max 24
_diffrn_reflns_limit_h_min -25
_diffrn_reflns_limit_k_max 26
_diffrn_reflns_limit_k_min -26
_diffrn_reflns_limit_l_max 43
_diffrn_reflns_limit_l_min -47
_diffrn_reflns_number 295421
_diffrn_reflns_point_group_measured_fraction_full 0.995
_diffrn_reflns_point_group_measured_fraction_max 0.958
_diffrn_reflns_theta_full 67.684
_diffrn_reflns_theta_max 74.826
_diffrn_reflns_theta_min 2.130
_diffrn_source 'Rotating-anode X-ray tube'
_diffrn_source_type 'Rigaku (Cu) X-ray Source'
_exptl_absorpt_coefficient_mu 3.169
_exptl_absorpt_correction_T_max 1.000
_exptl_absorpt_correction_T_min 0.445
_exptl_absorpt_correction_type gaussian
_exptl_absorpt_process_details
;
CrysAlisPro 1.171.44.103a (Rigaku Oxford Diffraction, 2025)
Numerical absorption correction based on Gaussian integration over
a multifaceted crystal model.
Empirical absorption correction using spherical harmonics
as implemented in SCALE3 ABSPACK scaling algorithm
;
_exptl_crystal_colour colourless
_exptl_crystal_colour_primary colourless
_exptl_crystal_density_diffrn 1.115
_exptl_crystal_description plate
_exptl_crystal_F_000 5608
_exptl_crystal_size_max 0.19
_exptl_crystal_size_mid 0.17
_exptl_crystal_size_min 0.01
_refine_diff_density_max 3.860
_refine_diff_density_min -2.783
_refine_diff_density_rms 0.120
_refine_ls_extinction_method none
_refine_ls_goodness_of_fit_ref 1.028
_refine_ls_hydrogen_treatment constr
_refine_ls_matrix_type full
_refine_ls_number_parameters 2403
_refine_ls_number_reflns 64878
_refine_ls_number_restraints 4503
_refine_ls_restrained_S_all 1.033
_refine_ls_R_factor_all 0.1146
_refine_ls_R_factor_gt 0.0894
_refine_ls_shift/su_max 0.002
_refine_ls_shift/su_mean 0.000
_refine_ls_structure_factor_coef Fsqd
_refine_ls_weighting_details 'w=1/[\s^2^(Fo^2^)+(0.1799P)^2^+15.1296P] where P=(Fo^2^+2Fc^2^)/3'
_refine_ls_weighting_scheme calc
_refine_ls_wR_factor_gt 0.2719
_refine_ls_wR_factor_ref 0.2919
_reflns_Friedel_coverage 0.000
_reflns_number_gt 42105
_reflns_number_total 64878
_reflns_threshold_expression 'I > 2\s(I)'
_cod_data_source_file d5dt02223a2.cif
_cod_data_source_block jm-513
_cod_depositor_comments
;
The following automatic conversions were performed:

data item '_exptl_absorpt_correction_type' value 'Gaussian' was
changed to 'gaussian' in accordance with the
/home/data/users/saulius/crontab/automatic-downloads/rss-feeds/RSC/lib/dictionaries/cif_core.dic
dictionary named 'cif_core.dic' version 2.4.2 last updated on
2011-04-26.

Automatic conversion script
Id: cif_fix_values 8170 2020-07-09 18:12:32Z antanas 

 Adding full bibliography for 7719637--7719640.cif.
;
_cod_database_code 7719639
_shelx_shelxl_version_number 2019/3
_audit_contact_author 'Farzaneh Fadaei Tirani'
_chemical_oxdiff_usercomment 'CD3CN, iPr2O'
_shelx_space_group_comment
;
The symmetry employed for this shelxl refinement is uniquely defined
by the following loop, which should always be used as a source of
symmetry information in preference to the above space-group names.
They are only intended as comments.
;
_shelx_estimated_absorpt_t_max 0.969
_shelx_estimated_absorpt_t_min 0.584
_diffrn_oxdiff_digest_od_ed
;

;
_olex2_refinement_description
;
1. Fixed Uiso
 At 1.2 times of:
  All C(H) groups
 At 1.5 times of:
  All C(H,H,H) groups
2. Restrained distances
 B8-F31 = B8-F29 = B8-F30 = B8-F32
 1.42 with sigma of 0.02
 B9-F34 = B9-F36 = B9-F35 = B9-F33
 1.42 with sigma of 0.02
 C242-C241
 1.46 with sigma of 0.02
 B7-F26 = B7-F27 = B7-F28 = B7-F25
 1.42 with sigma of 0.02
 B5-F17 = B5-F18 = B5-F19 = B5-F20
 1.42 with sigma of 0.02
 B6-F23 = B6-F21 = B6-F22 = B6-F24
 1.42 with sigma of 0.02
 B4-F16 = B4-F14 = B4-F15 = B4-F13
 1.42 with sigma of 0.02
 N45-C238
 1.14 with sigma of 0.02
 C238-C237
 1.46 with sigma of 0.02
 N39-C255
 1.14 with sigma of 0.02
 C255-C256
 1.46 with sigma of 0.02
 N35-C234
 1.14 with sigma of 0.02
 C234-C233
 1.46 with sigma of 0.02
 N40-C242
 1.14 with sigma of 0.02
 N44-C235
 1.14 with sigma of 0.02
 C235-C236
 1.46 with sigma of 0.02
 B2-F6 = B2-F7 = B2-F8 = B2-F5
 1.42 with sigma of 0.02
 B3-F12 = B3-F11 = B3-F9 = B3-F10
 1.42 with sigma of 0.02
 B1-F3 = B1-F4 = B1-F1 = B1-F2
 1.42 with sigma of 0.02
 N43-C240
 1.14 with sigma of 0.02
 C240-C239
 1.46 with sigma of 0.02
 N40-C241
 2.59 with sigma of 0.04
 N45-C237
 2.59 with sigma of 0.04
 N39-C256
 2.59 with sigma of 0.04
 N35-C233
 2.59 with sigma of 0.04
 N44-C236
 2.59 with sigma of 0.04
 N43-C239
 2.59 with sigma of 0.04
 F6-F7 \\sim F6-F8 \\sim F6-F5 \\sim F7-F8 \\sim F7-F5 \\sim F8-F5
 with sigma of 0.04
 B2-F6 \\sim B2-F7 \\sim B2-F8 \\sim B2-F5
 with sigma of 0.02
 F23-F21 \\sim F23-F22 \\sim F23-F24 \\sim F21-F22 \\sim F21-F24 \\sim F22-F24
 with sigma of 0.04
 B6-F23 \\sim B6-F21 \\sim B6-F22 \\sim B6-F24
 with sigma of 0.02
 F17-F18 \\sim F17-F19 \\sim F17-F20 \\sim F18-F19 \\sim F18-F20 \\sim F19-F20
 with sigma of 0.04
 B5-F17 \\sim B5-F18 \\sim B5-F19 \\sim B5-F20
 with sigma of 0.02
 F16-F14 \\sim F16-F15 \\sim F16-F13 \\sim F14-F15 \\sim F14-F13 \\sim F15-F13
 with sigma of 0.04
 B4-F16 \\sim B4-F14 \\sim B4-F15 \\sim B4-F13
 with sigma of 0.02
 F26-F27 \\sim F26-F28 \\sim F26-F25 \\sim F27-F28 \\sim F27-F25 \\sim F28-F25
 with sigma of 0.04
 B7-F26 \\sim B7-F27 \\sim B7-F28 \\sim B7-F25
 with sigma of 0.02
 F31-F29 \\sim F31-F30 \\sim F31-F32 \\sim F29-F30 \\sim F29-F32 \\sim F30-F32
 with sigma of 0.04
 B8-F31 \\sim B8-F29 \\sim B8-F30 \\sim B8-F32
 with sigma of 0.02
 F34-F36 \\sim F34-F35 \\sim F34-F33 \\sim F36-F35 \\sim F36-F33 \\sim F35-F33
 with sigma of 0.04
 B9-F34 \\sim B9-F36 \\sim B9-F35 \\sim B9-F33
 with sigma of 0.02
 F12-F11 \\sim F12-F9 \\sim F12-F10 \\sim F11-F9 \\sim F11-F10 \\sim F9-F10
 with sigma of 0.04
 B3-F12 \\sim B3-F11 \\sim B3-F9 \\sim B3-F10
 with sigma of 0.02
 F3-F4 \\sim F3-F1 \\sim F3-F2 \\sim F4-F1 \\sim F4-F2 \\sim F1-F2
 with sigma of 0.04
 B1-F3 \\sim B1-F4 \\sim B1-F1 \\sim B1-F2
 with sigma of 0.02
3. Uiso/Uaniso restraints and constraints
All non-hydrogen atoms have similar U: within 2A with sigma of 0.005 and sigma
for terminal atoms of 0.01 within 2A
4. Rigid body (RIGU) restrains
 All non-hydrogen atoms
 with sigma for 1-2 distances of 0.001 and sigma for 1-3 distances of 0.001
5. Others
 Fixed Sof: F1(0.5) F2(0.5) F3(0.5) F4(0.5) B1(0.5) F21(0.5) F22(0.5) F23(0.5)
 F24(0.5) B6(0.5)
6.a Me refined with riding coordinates:
 C241(H24A,H24B,H24C)
6.b Aromatic/amide H refined with riding coordinates:
 C159(H159), C160(H160), C161(H161), C158(H158), C184(H184), C186(H186),
 C187(H187), C188(H188), C179(H179), C180(H180), C181(H181), C178(H178),
 C78(H78), C79(H79), C80(H80), C77(H77), C99(H99), C97(H97), C98(H98),
 C189(H189), C3(H3), C2(H2), C1(H1), C5(H5), C9(H9), C13(H13), C11(H11),
 C18(H18), C16(H16), C20(H20), C19(H19), C25(H25), C24(H24), C27(H27), C26(H26),
  C28(H28), C30(H30), C31(H31), C32(H32), C36(H36), C40(H40), C38(H38),
 C45(H45), C107(H107), C46(H46), C44(H44), C50(H50), C51(H51), C52(H52),
 C53(H53), C58(H58), C54(H54), C55(H55), C56(H56), C66(H66), C64(H64), C62(H62),
  C70(H70), C71(H71), C72(H72), C73(H73), C83(H83), C85(H85), C81(H81),
 C82(H82), C89(H89), C93(H93), C91(H91), C106(H106), C105(H105), C104(H104),
 C103(H103), C110(H110), C111(H111), C112(H112), C108(H108), C116(H116),
 C118(H118), C120(H120), C125(H125), C124(H124), C127(H127), C126(H126),
 C134(H134), C133(H133), C132(H132), C131(H131), C139(H139), C135(H135),
 C136(H136), C137(H137), C143(H143), C147(H147), C145(H145), C152(H152),
 C151(H151), C154(H154), C153(H153), C162(H162), C163(H163), C164(H164),
 C165(H165), C174(H174), C172(H172), C170(H170), C191(H191), C193(H193),
 C216(H216), C190(H190), C201(H201), C199(H199), C198(H198), C208(H208),
 C207(H207), C206(H206), C205(H205), C215(H215), C214(H214), C213(H213),
 C212(H212)
6.c Fitted hexagon refined as free rotating group:
 N13(C159,C160,C161,C157,C158), N14(C184,C185,C186,C187,C188), N17(C179,C180,
 C181,C177,C178), N18(C78,C79,C80,C76,C77), N19(C99,C96,C97,C98,C189), C3(C2,C1,
 N1,C5,C4), C9(C8,C13,C12,C11,C10), C18(C17,C16,N5,C20,C19), C25(N24,C24,C23,
 C27,C26), C28(C29,C30,C31,C32,N2), C36(C35,C40,C39,C38,C37), C45(C107,C46,C43,
 C44,N6), C49(C50,N9,C51,C52,C53), C57(C58,N3,C54,C55,C56), C61(C66,C65,C64,C63,
 C62), C69(C70,N10,C71,C72,C73), C83(C84,C85,N4,C81,C82), C90(C89,C88,C93,C92,
 C91), C106(C105,C104,N21,C103,C102), C109(C110,C111,C112,N7,C108), C116(C117,
 C118,C119,C120,C115), C125(N23,C124,C123,C127,C126), C130(C134,C133,C132,N16,
 C131), C138(C139,N12,C135,C136,C137), C143(C142,C147,C146,C145,C144), C152(N8,
 C151,C150,C154,C153), C166(C162,N11,C163,C164,C165), C169(C174,C173,C172,C171,
 C170), C191(C192,C193,N20,C216,C190), C196(C201,C200,C199,C197,C198),
 C204(C208,C207,C206,N15,C205), C211(C215,C214,C213,N22,C212)
6.d Idealised Me refined as rotating group:
 C233(H23A,H23B,H23C), C256(H25A,H25B,H25C), C239(H23D,H23E,H23F), C236(H23G,
 H23H,H23I), C237(H23J,H23K,H23L)
;
_smtbx_masks_special_details
;
A solvent mask was calculated and 1300 electrons were 
found in a volume of 7715\%A^3^ in 1 void per unit cell. 
This is consistent with the presence of 
22[C2H3N] per Asymmetric Unit 
which account for 968 electrons 
per unit cell.
;
_smtbx_masks_void_probe_radius 1.2
_smtbx_masks_void_truncation_radius 1.2
_olex2_submission_special_instructions 'No special instructions were received'
_oxdiff_exptl_absorpt_empirical_details
;
Empirical correction (ABSPACK) includes:
- Absorption correction using spherical harmonics
- Frame scaling
- Detector area scaling
- B-factor correction
;
_oxdiff_exptl_absorpt_empirical_full_max 2.323

loop_
_space_group_symop_operation_xyz
'x, y, z'
'-x, -y, -z'

loop_
_atom_site_label
_atom_site_type_symbol
_atom_site_fract_x
_atom_site_fract_y
_atom_site_fract_z
_atom_site_U_iso_or_equiv
_atom_site_adp_type
_atom_site_occupancy
_atom_site_site_symmetry_order
_atom_site_calc_flag
_atom_site_refinement_flags_posn
_atom_site_refinement_flags_adp
_atom_site_refinement_flags_occupancy
_atom_site_disorder_assembly
_atom_site_disorder_group
Pd1 Pd 0.07490(3) 0.73310(3) 0.96682(2) 0.09013(18) Uani 1 1 d . U . . .
Pd2 Pd 0.08238(2) 0.75973(2) 0.58851(2) 0.05260(11) Uani 1 1 d . . . . .
Pd3 Pd 0.68812(2) 0.78441(2) 0.80221(2) 0.06932(14) Uani 1 1 d . . . . .
Pd4 Pd 0.43497(2) 0.21350(2) 0.51926(2) 0.06550(13) Uani 1 1 d . . . . .
Pd5 Pd 0.43266(4) 0.19198(3) 0.89021(2) 0.1182(3) Uani 1 1 d . U . . .
Pd6 Pd -0.17315(2) 0.14263(2) 0.70177(2) 0.05787(12) Uani 1 1 d . . . . .
N13 N 0.42163(17) 0.28882(13) 0.49806(10) 0.0670(10) Uani 1 1 d G U . . .
C159 C 0.39437(19) 0.27758(13) 0.46311(10) 0.0693(11) Uani 1 1 d G U . . .
H159 H 0.385991 0.235021 0.448767 0.083 Uiso 1 1 calc R U . . .
C160 C 0.37938(19) 0.32862(18) 0.44916(8) 0.0716(12) Uani 1 1 d G U . . .
H160 H 0.360745 0.320947 0.425273 0.086 Uiso 1 1 calc R U . . .
C161 C 0.39164(19) 0.39090(15) 0.47015(11) 0.0696(11) Uani 1 1 d G U . . .
H161 H 0.381392 0.425785 0.460615 0.084 Uiso 1 1 calc R U . . .
C157 C 0.41890(19) 0.40213(12) 0.50510(10) 0.0674(10) Uani 1 1 d G U . . .
C158 C 0.43390(18) 0.35109(16) 0.51906(8) 0.0670(11) Uani 1 1 d G U . . .
H158 H 0.452531 0.358771 0.542944 0.080 Uiso 1 1 calc R U . . .
N14 N 0.52802(14) 0.25558(17) 0.53368(12) 0.0766(11) Uani 1 1 d G U . . .
C184 C 0.54837(19) 0.27491(19) 0.56995(11) 0.0798(12) Uani 1 1 d G U . . .
H184 H 0.519285 0.265710 0.587620 0.096 Uiso 1 1 calc R U . . .
C185 C 0.6113(2) 0.3077(2) 0.58036(11) 0.0864(12) Uani 1 1 d G U . . .
C186 C 0.65382(15) 0.3212(2) 0.55450(14) 0.0918(14) Uani 1 1 d G U . . .
H186 H 0.696811 0.343563 0.561611 0.110 Uiso 1 1 calc R U . . .
C187 C 0.63347(18) 0.3018(2) 0.51823(13) 0.0887(13) Uani 1 1 d G U . . .
H187 H 0.662556 0.311020 0.500552 0.106 Uiso 1 1 calc R U . . .
C188 C 0.5706(2) 0.2690(2) 0.50782(10) 0.0817(13) Uani 1 1 d G U . . .
H188 H 0.556665 0.255822 0.483027 0.098 Uiso 1 1 calc R U . . .
N17 N 0.4850(3) 0.1607(3) 0.84728(16) 0.1281(16) Uani 1 1 d G U . . .
C179 C 0.4911(3) 0.0960(3) 0.83785(19) 0.138(2) Uani 1 1 d G U . . .
H179 H 0.475982 0.067724 0.853041 0.165 Uiso 1 1 calc R U . . .
C180 C 0.5192(4) 0.0728(2) 0.8062(2) 0.148(2) Uani 1 1 d G U . . .
H180 H 0.523302 0.028550 0.799757 0.177 Uiso 1 1 calc R U . . .
C181 C 0.5412(4) 0.1142(3) 0.78398(18) 0.144(2) Uani 1 1 d G U . . .
H181 H 0.560441 0.098248 0.762344 0.173 Uiso 1 1 calc R U . . .
C177 C 0.5352(3) 0.1788(3) 0.79340(19) 0.1304(17) Uani 1 1 d G U . . .
C178 C 0.5071(3) 0.2021(2) 0.8251(2) 0.1221(17) Uani 1 1 d G U . . .
H178 H 0.502938 0.246294 0.831498 0.147 Uiso 1 1 calc R U . . .
N18 N 0.5070(3) 0.2651(2) 0.90984(18) 0.1260(16) Uani 1 1 d G U . . .
C78 C 0.5714(3) 0.2557(2) 0.90788(19) 0.138(2) Uani 1 1 d G U . . .
H78 H 0.580933 0.213503 0.899793 0.166 Uiso 1 1 calc R U . . .
C79 C 0.6217(2) 0.3079(3) 0.9177(2) 0.144(2) Uani 1 1 d G U . . .
H79 H 0.665695 0.301484 0.916407 0.173 Uiso 1 1 calc R U . . .
C80 C 0.6077(3) 0.3696(3) 0.9296(2) 0.141(2) Uani 1 1 d G U . . .
H80 H 0.642144 0.405334 0.936325 0.169 Uiso 1 1 calc R U . . .
C76 C 0.5434(3) 0.3790(2) 0.93154(19) 0.1258(17) Uani 1 1 d G U . . .
C77 C 0.4930(2) 0.3268(3) 0.92167(18) 0.1221(18) Uani 1 1 d G U . . .
H77 H 0.449069 0.333223 0.923015 0.147 Uiso 1 1 calc R U . . .
N19 N 0.3808(3) 0.2205(3) 0.92967(14) 0.1217(13) Uani 1 1 d G U . . .
C99 C 0.3217(3) 0.2397(3) 0.92338(14) 0.1211(16) Uani 1 1 d G U . . .
H99 H 0.306713 0.239306 0.899526 0.145 Uiso 1 1 calc R U . . .
C96 C 0.2845(3) 0.2596(3) 0.95198(19) 0.1304(16) Uani 1 1 d G U . . .
C97 C 0.3064(3) 0.2602(3) 0.98687(16) 0.1411(19) Uani 1 1 d G U . . .
H97 H 0.281008 0.273788 1.006420 0.169 Uiso 1 1 calc R U . . .
C98 C 0.3655(3) 0.2410(3) 0.99317(13) 0.1429(19) Uani 1 1 d G U . . .
H98 H 0.380463 0.241419 1.017020 0.171 Uiso 1 1 calc R U . . .
C189 C 0.4027(3) 0.2211(3) 0.96457(17) 0.1321(18) Uani 1 1 d G U . . .
H189 H 0.443045 0.207993 0.968873 0.159 Uiso 1 1 calc R U . . .
C3 C -0.0545(2) 0.8081(2) 0.88379(11) 0.0865(14) Uani 1 1 d G U . . .
H3 H -0.080012 0.822487 0.867028 0.104 Uiso 1 1 calc R U . . .
C2 C -0.0351(3) 0.84756(17) 0.91741(12) 0.0937(15) Uani 1 1 d G U . . .
H2 H -0.047284 0.888956 0.923630 0.112 Uiso 1 1 calc R U . . .
C1 C 0.0023(3) 0.82648(19) 0.94194(9) 0.0904(14) Uani 1 1 d G U . . .
H1 H 0.015545 0.853463 0.964921 0.109 Uiso 1 1 calc R U . . .
N1 N 0.0201(2) 0.7659(2) 0.93285(9) 0.0851(12) Uani 1 1 d G U . . .
C5 C 0.0007(2) 0.72643(16) 0.89922(10) 0.0800(13) Uani 1 1 d G U . . .
H5 H 0.012918 0.685030 0.893009 0.096 Uiso 1 1 calc R U . . .
C4 C -0.0366(3) 0.74751(19) 0.87470(9) 0.0807(12) Uani 1 1 d G U . . .
C6 C -0.0574(4) 0.7056(3) 0.84071(18) 0.0788(14) Uani 1 1 d . U . . .
C7 C -0.0741(4) 0.6685(3) 0.81288(18) 0.0754(13) Uani 1 1 d . U . . .
C9 C -0.0914(2) 0.63823(14) 0.74759(10) 0.0685(11) Uani 1 1 d G U . . .
H9 H -0.075805 0.681591 0.746320 0.082 Uiso 1 1 calc R U . . .
C8 C -0.0948(2) 0.62119(16) 0.78079(8) 0.0723(11) Uani 1 1 d G U . . .
C13 C -0.1176(2) 0.55775(18) 0.78264(8) 0.0720(12) Uani 1 1 d G U . . .
H13 H -0.119896 0.546103 0.805333 0.086 Uiso 1 1 calc R U . . .
C12 C -0.1370(2) 0.51134(14) 0.75130(10) 0.0700(11) Uani 1 1 d G U . . .
C11 C -0.1337(2) 0.52837(16) 0.71810(8) 0.0665(11) Uani 1 1 d G U . . .
H11 H -0.146974 0.496654 0.696674 0.080 Uiso 1 1 calc R U . . .
C10 C -0.1109(2) 0.59182(18) 0.71624(8) 0.0660(10) Uani 1 1 d G U . . .
C14 C -0.1034(3) 0.6099(3) 0.68244(16) 0.0625(11) Uani 1 1 d . U . . .
C15 C -0.0958(3) 0.6263(3) 0.65438(17) 0.0634(11) Uani 1 1 d . U . . .
C18 C -0.12210(15) 0.62485(19) 0.59060(10) 0.0723(12) Uani 1 1 d G U . . .
H18 H -0.161048 0.595029 0.590354 0.087 Uiso 1 1 calc R U . . .
C17 C -0.08136(17) 0.64624(19) 0.62178(8) 0.0612(10) Uani 1 1 d G U . . .
C16 C -0.02438(15) 0.68988(17) 0.62214(7) 0.0561(10) Uani 1 1 d G U . . .
H16 H 0.003464 0.704497 0.643454 0.067 Uiso 1 1 calc R U . . .
N5 N -0.00814(13) 0.71213(16) 0.59132(9) 0.0598(9) Uani 1 1 d G U . . .
C20 C -0.04887(17) 0.69075(19) 0.56013(7) 0.0664(12) Uani 1 1 d G U . . .
H20 H -0.037771 0.705959 0.539068 0.080 Uiso 1 1 calc R U . . .
C19 C -0.10586(17) 0.6471(2) 0.55977(8) 0.0737(13) Uani 1 1 d G U . . .
H19 H -0.133701 0.632493 0.538462 0.088 Uiso 1 1 calc R U . . .
C21 C -0.1591(3) 0.4454(3) 0.75288(17) 0.0696(12) Uani 1 1 d . U . . .
C22 C -0.1782(3) 0.3914(3) 0.75570(17) 0.0699(12) Uani 1 1 d . U . . .
C25 C -0.24723(19) 0.20064(14) 0.76250(10) 0.0704(12) Uani 1 1 d G U . . .
H25 H -0.263184 0.157269 0.763601 0.084 Uiso 1 1 calc R U . . .
N24 N -0.20730(18) 0.21375(14) 0.73546(9) 0.0662(9) Uani 1 1 d G U . . .
C24 C -0.18396(18) 0.27721(16) 0.73385(9) 0.0662(11) Uani 1 1 d G U . . .
H24 H -0.156670 0.286174 0.715368 0.079 Uiso 1 1 calc R U . . .
C23 C -0.2005(2) 0.32756(12) 0.75926(11) 0.0679(10) Uani 1 1 d G U . . .
C27 C -0.2405(2) 0.31445(16) 0.78630(10) 0.0725(12) Uani 1 1 d G U . . .
H27 H -0.251780 0.348866 0.803672 0.087 Uiso 1 1 calc R U . . .
C26 C -0.2638(2) 0.25099(19) 0.78792(10) 0.0745(12) Uani 1 1 d G U . . .
H26 H -0.291086 0.242033 0.806394 0.089 Uiso 1 1 calc R U . . .
C28 C 0.1694(3) 0.8166(2) 0.93389(9) 0.0952(16) Uani 1 1 d G U . . .
H28 H 0.151826 0.787575 0.912156 0.114 Uiso 1 1 calc R U . . .
C29 C 0.2187(3) 0.8678(3) 0.93306(10) 0.0984(15) Uani 1 1 d G U . . .
C30 C 0.2444(3) 0.9103(3) 0.96487(13) 0.1096(18) Uani 1 1 d G U . . .
H30 H 0.278163 0.945282 0.964301 0.131 Uiso 1 1 calc R U . . .
C31 C 0.2208(3) 0.9014(3) 0.99750(10) 0.1124(18) Uani 1 1 d G U . . .
H31 H 0.238307 0.930424 1.019233 0.135 Uiso 1 1 calc R U . . .
C32 C 0.1714(3) 0.8502(3) 0.99833(9) 0.1048(17) Uani 1 1 d G U . . .
H32 H 0.155210 0.844141 1.020627 0.126 Uiso 1 1 calc R U . . .
N2 N 0.1457(2) 0.8077(2) 0.96652(11) 0.0933(14) Uani 1 1 d G U . . .
C33 C 0.2421(4) 0.8745(4) 0.8987(2) 0.0911(15) Uani 1 1 d . U . . .
C34 C 0.2603(4) 0.8788(4) 0.87073(19) 0.0868(14) Uani 1 1 d . U . . .
C36 C 0.23206(14) 0.8812(2) 0.80789(10) 0.0723(12) Uani 1 1 d G U . . .
H36 H 0.187279 0.875229 0.812647 0.087 Uiso 1 1 calc R U . . .
C35 C 0.2792(2) 0.8833(3) 0.83488(8) 0.0792(11) Uani 1 1 d G U . . .
C40 C 0.34471(17) 0.8921(2) 0.82791(9) 0.0781(12) Uani 1 1 d G U . . .
H40 H 0.376925 0.893518 0.846361 0.094 Uiso 1 1 calc R U . . .
C39 C 0.36309(14) 0.8987(2) 0.79396(11) 0.0730(11) Uani 1 1 d G U . . .
C38 C 0.31596(18) 0.8966(2) 0.76696(8) 0.0682(11) Uani 1 1 d G U . . .
H38 H 0.328523 0.901174 0.743756 0.082 Uiso 1 1 calc R U . . .
C37 C 0.25044(16) 0.8879(2) 0.77393(9) 0.0685(10) Uani 1 1 d G U . . .
C41 C 0.2014(3) 0.8871(3) 0.74623(17) 0.0683(12) Uani 1 1 d . U . . .
C42 C 0.1608(3) 0.8821(3) 0.72265(17) 0.0664(11) Uani 1 1 d . U . . .
C45 C 0.01768(15) 0.85258(18) 0.63834(9) 0.0643(11) Uani 1 1 d G U . . .
H45 H -0.014713 0.844716 0.619142 0.077 Uiso 1 1 calc R U . . .
C107 C 0.00930(16) 0.89191(19) 0.67121(10) 0.0699(11) Uani 1 1 d G U . . .
H107 H -0.028820 0.910927 0.674464 0.084 Uiso 1 1 calc R U . . .
C46 C 0.05669(19) 0.90342(18) 0.69930(8) 0.0703(11) Uani 1 1 d G U . . .
H46 H 0.050959 0.930304 0.721762 0.084 Uiso 1 1 calc R U . . .
C43 C 0.11246(16) 0.87560(19) 0.69454(8) 0.0649(10) Uani 1 1 d G U . . .
C44 C 0.12084(13) 0.83627(17) 0.66167(9) 0.0616(10) Uani 1 1 d G U . . .
H44 H 0.158954 0.817257 0.658416 0.074 Uiso 1 1 calc R U . . .
N6 N 0.07345(16) 0.82476(15) 0.63358(7) 0.0584(8) Uani 1 1 d G U . . .
C47 C 0.4311(3) 0.9030(3) 0.78694(18) 0.0721(12) Uani 1 1 d . U . . .
C48 C 0.4878(3) 0.9037(3) 0.78185(19) 0.0721(12) Uani 1 1 d . U . . .
C49 C 0.55362(14) 0.9002(2) 0.77564(12) 0.0728(10) Uani 1 1 d G U . . .
C50 C 0.58333(17) 0.85800(19) 0.79099(11) 0.0704(11) Uani 1 1 d G U . . .
H50 H 0.559510 0.832810 0.805492 0.085 Uiso 1 1 calc R U . . .
N9 N 0.64790(17) 0.85263(17) 0.78511(11) 0.0724(10) Uani 1 1 d G U . . .
C51 C 0.68276(14) 0.8895(2) 0.76388(12) 0.0777(12) Uani 1 1 d G U . . .
H51 H 0.726893 0.885820 0.759864 0.093 Uiso 1 1 calc R U . . .
C52 C 0.65305(19) 0.9317(2) 0.74853(12) 0.0801(12) Uani 1 1 d G U . . .
H52 H 0.676874 0.956892 0.734026 0.096 Uiso 1 1 calc R U . . .
C53 C 0.58848(19) 0.9371(2) 0.75441(13) 0.0781(12) Uani 1 1 d G U . . .
H53 H 0.568173 0.965923 0.743921 0.094 Uiso 1 1 calc R U . . .
C57 C 0.2270(2) 0.6481(3) 1.00591(14) 0.1033(13) Uani 1 1 d G U . . .
C58 C 0.1917(3) 0.6817(3) 0.98712(11) 0.0990(14) Uani 1 1 d G U . . .
H58 H 0.208018 0.694279 0.966186 0.119 Uiso 1 1 calc R U . . .
N3 N 0.1325(2) 0.6970(2) 0.99896(11) 0.0964(13) Uani 1 1 d G U . . .
C54 C 0.1087(2) 0.6786(3) 1.02959(12) 0.0982(15) Uani 1 1 d G U . . .
H54 H 0.068223 0.689053 1.037677 0.118 Uiso 1 1 calc R U . . .
C55 C 0.1439(3) 0.6450(3) 1.04837(11) 0.1029(15) Uani 1 1 d G U . . .
H55 H 0.127584 0.632453 1.069306 0.123 Uiso 1 1 calc R U . . .
C56 C 0.2031(3) 0.6297(3) 1.03653(14) 0.1049(15) Uani 1 1 d G U . . .
H56 H 0.227162 0.606765 1.049375 0.126 Uiso 1 1 calc R U . . .
C59 C 0.2875(5) 0.6354(5) 0.9939(2) 0.1052(15) Uani 1 1 d . U . . .
C60 C 0.3397(5) 0.6243(5) 0.9830(2) 0.1066(15) Uani 1 1 d . U . . .
C61 C 0.4005(2) 0.6160(3) 0.96952(14) 0.1009(13) Uani 1 1 d G U . . .
C66 C 0.4240(3) 0.5585(2) 0.96725(14) 0.1023(14) Uani 1 1 d G U . . .
H66 H 0.399160 0.523833 0.975316 0.123 Uiso 1 1 calc R U . . .
C65 C 0.4839(3) 0.5517(2) 0.95319(14) 0.0996(13) Uani 1 1 d G U . . .
C64 C 0.5202(2) 0.6025(3) 0.94139(13) 0.0973(14) Uani 1 1 d G U . . .
H64 H 0.561172 0.597853 0.931778 0.117 Uiso 1 1 calc R U . . .
C63 C 0.4967(3) 0.6600(2) 0.94365(13) 0.0936(13) Uani 1 1 d G U . . .
C62 C 0.4368(3) 0.6668(2) 0.95772(14) 0.0970(14) Uani 1 1 d G U . . .
H62 H 0.420750 0.706083 0.959263 0.116 Uiso 1 1 calc R U . . .
C67 C 0.5318(4) 0.7126(4) 0.9312(2) 0.0911(15) Uani 1 1 d . U . . .
C68 C 0.5659(4) 0.7523(4) 0.9188(2) 0.0893(15) Uani 1 1 d . U . . .
C69 C 0.6050(2) 0.7978(2) 0.90333(12) 0.0869(13) Uani 1 1 d G U . . .
C70 C 0.6243(2) 0.77576(15) 0.86900(11) 0.0793(13) Uani 1 1 d G U . . .
H70 H 0.611010 0.731957 0.857065 0.095 Uiso 1 1 calc R U . . .
N10 N 0.6632(2) 0.81785(18) 0.85212(9) 0.0762(10) Uani 1 1 d G U . . .
C71 C 0.6827(2) 0.88194(17) 0.86958(12) 0.0819(13) Uani 1 1 d G U . . .
H71 H 0.709230 0.910715 0.858047 0.098 Uiso 1 1 calc R U . . .
C72 C 0.6633(3) 0.90394(16) 0.90391(12) 0.0906(15) Uani 1 1 d G U . . .
H72 H 0.676646 0.947742 0.915845 0.109 Uiso 1 1 calc R U . . .
C73 C 0.6245(3) 0.8618(2) 0.92079(10) 0.0929(15) Uani 1 1 d G U . . .
H73 H 0.611243 0.876876 0.944253 0.111 Uiso 1 1 calc R U . . .
C74 C 0.5043(5) 0.4910(4) 0.9481(2) 0.1069(16) Uani 1 1 d . U . . .
C75 C 0.5244(5) 0.4402(5) 0.9409(3) 0.1148(17) Uani 1 1 d . U . . .
C83 C -0.0917(3) 0.5503(3) 0.96018(18) 0.1270(18) Uani 1 1 d G U . . .
H83 H -0.124720 0.513715 0.958542 0.152 Uiso 1 1 calc R U . . .
C84 C -0.0284(3) 0.5423(2) 0.95249(17) 0.1156(16) Uani 1 1 d G U . . .
C85 C 0.0198(2) 0.5959(3) 0.95490(14) 0.1044(15) Uani 1 1 d G U . . .
H85 H 0.063090 0.590442 0.949641 0.125 Uiso 1 1 calc R U . . .
N4 N 0.0048(3) 0.6575(2) 0.96498(13) 0.0994(12) Uani 1 1 d G U . . .
C81 C -0.0586(3) 0.6656(2) 0.97267(16) 0.1143(17) Uani 1 1 d G U . . .
H81 H -0.068847 0.707684 0.979565 0.137 Uiso 1 1 calc R U . . .
C82 C -0.1068(2) 0.6120(3) 0.97027(18) 0.1265(18) Uani 1 1 d G U . . .
H82 H -0.150075 0.617453 0.975524 0.152 Uiso 1 1 calc R U . . .
C86 C -0.0107(5) 0.4802(5) 0.9410(3) 0.1160(17) Uani 1 1 d . U . . .
C87 C 0.0077(5) 0.4289(5) 0.9306(3) 0.1132(16) Uani 1 1 d . U . . .
C90 C 0.1095(2) 0.2994(3) 0.92077(14) 0.1074(14) Uani 1 1 d G U . . .
C89 C 0.0886(3) 0.3579(2) 0.93282(13) 0.1093(15) Uani 1 1 d G U . . .
H89 H 0.114470 0.390776 0.950484 0.131 Uiso 1 1 calc R U . . .
C88 C 0.0297(3) 0.3683(2) 0.91901(15) 0.1072(14) Uani 1 1 d G U . . .
C93 C -0.0082(2) 0.3203(3) 0.89316(14) 0.1004(15) Uani 1 1 d G U . . .
H93 H -0.048451 0.327402 0.883729 0.120 Uiso 1 1 calc R U . . .
C92 C 0.0128(3) 0.2618(2) 0.88111(12) 0.0952(14) Uani 1 1 d G U . . .
C91 C 0.0716(3) 0.2514(2) 0.89492(14) 0.0998(15) Uani 1 1 d G U . . .
H91 H 0.085961 0.211398 0.886681 0.120 Uiso 1 1 calc R U . . .
C94 C 0.1723(6) 0.2901(5) 0.9353(3) 0.1187(17) Uani 1 1 d . U . . .
C95 C 0.2246(6) 0.2767(5) 0.9433(3) 0.1257(17) Uani 1 1 d . U . . .
C100 C -0.0255(4) 0.2131(4) 0.8546(2) 0.0893(15) Uani 1 1 d . U . . .
C101 C -0.0582(4) 0.1718(4) 0.8318(2) 0.0850(15) Uani 1 1 d . U . . .
C106 C -0.1159(3) 0.0616(2) 0.80403(11) 0.0991(16) Uani 1 1 d G U . . .
H106 H -0.104794 0.045993 0.824562 0.119 Uiso 1 1 calc R U . . .
C105 C -0.1525(3) 0.02009(16) 0.77489(13) 0.1012(16) Uani 1 1 d G U . . .
H105 H -0.166482 -0.023872 0.775500 0.121 Uiso 1 1 calc R U . . .
C104 C -0.1688(2) 0.04291(16) 0.74485(10) 0.0874(15) Uani 1 1 d G U . . .
H104 H -0.193838 0.014544 0.724934 0.105 Uiso 1 1 calc R U . . .
N21 N -0.1484(2) 0.10723(17) 0.74396(9) 0.0715(10) Uani 1 1 d G U . . .
C103 C -0.1118(2) 0.14873(14) 0.77310(11) 0.0730(12) Uani 1 1 d G U . . .
H103 H -0.097819 0.192692 0.772493 0.088 Uiso 1 1 calc R U . . .
C102 C -0.0955(2) 0.12591(19) 0.80314(10) 0.0845(13) Uani 1 1 d G U . . .
C109 C 0.09324(17) 0.57714(11) 0.52247(9) 0.0566(9) Uani 1 1 d G U . . .
C110 C 0.11775(18) 0.59107(14) 0.49096(8) 0.0597(10) Uani 1 1 d G U . . .
H110 H 0.125782 0.557207 0.472101 0.072 Uiso 1 1 calc R U . . .
C111 C 0.13050(18) 0.65454(16) 0.48704(7) 0.0608(10) Uani 1 1 d G U . . .
H111 H 0.147255 0.664061 0.465498 0.073 Uiso 1 1 calc R U . . .
C112 C 0.11875(17) 0.70409(12) 0.51463(9) 0.0597(10) Uani 1 1 d G U . . .
H112 H 0.127470 0.747467 0.511945 0.072 Uiso 1 1 calc R U . . .
N7 N 0.09424(16) 0.69016(13) 0.54614(8) 0.0557(8) Uani 1 1 d G U . . .
C108 C 0.08149(16) 0.62668(15) 0.55006(7) 0.0570(10) Uani 1 1 d G U . . .
H108 H 0.064737 0.617166 0.571599 0.068 Uiso 1 1 calc R U . . .
C113 C 0.0807(3) 0.5129(3) 0.52893(16) 0.0578(10) Uani 1 1 d . U . . .
C114 C 0.0704(3) 0.4622(3) 0.53666(16) 0.0558(10) Uani 1 1 d . U . . .
C116 C 0.00587(14) 0.37729(14) 0.56183(10) 0.0536(9) Uani 1 1 d G U . . .
H116 H -0.024651 0.404997 0.569309 0.064 Uiso 1 1 calc R U . . .
C117 C -0.00424(14) 0.31496(15) 0.56767(10) 0.0566(9) Uani 1 1 d G U . . .
C118 C 0.04042(16) 0.27441(12) 0.55672(11) 0.0580(10) Uani 1 1 d G U . . .
H118 H 0.033509 0.231812 0.560720 0.070 Uiso 1 1 calc R U . . .
C119 C 0.09519(15) 0.29619(14) 0.53993(10) 0.0582(9) Uani 1 1 d G U . . .
C120 C 0.10531(13) 0.35852(16) 0.53408(10) 0.0566(10) Uani 1 1 d G U . . .
H120 H 0.142740 0.373404 0.522603 0.068 Uiso 1 1 calc R U . . .
C115 C 0.06065(16) 0.39907(12) 0.54503(10) 0.0540(9) Uani 1 1 d G U . . .
C121 C -0.0599(3) 0.2913(3) 0.58497(17) 0.0590(10) Uani 1 1 d . U . . .
C122 C -0.1061(3) 0.2693(3) 0.59903(17) 0.0597(10) Uani 1 1 d . U . . .
C125 C -0.25995(13) 0.18547(18) 0.65199(10) 0.0630(11) Uani 1 1 d G U . . .
H125 H -0.294126 0.166367 0.664260 0.076 Uiso 1 1 calc R U . . .
N23 N -0.19581(15) 0.18058(16) 0.66029(8) 0.0577(8) Uani 1 1 d G U . . .
C124 C -0.14580(11) 0.20854(17) 0.64234(10) 0.0583(10) Uani 1 1 d G U . . .
H124 H -0.101973 0.205196 0.648011 0.070 Uiso 1 1 calc R U . . .
C123 C -0.15992(14) 0.24139(18) 0.61610(10) 0.0593(9) Uani 1 1 d G U . . .
C127 C -0.22406(16) 0.24628(19) 0.60780(10) 0.0653(11) Uani 1 1 d G U . . .
H127 H -0.233706 0.268726 0.589864 0.078 Uiso 1 1 calc R U . . .
C126 C -0.27407(12) 0.2183(2) 0.62575(11) 0.0670(11) Uani 1 1 d G U . . .
H126 H -0.317898 0.221664 0.620078 0.080 Uiso 1 1 calc R U . . .
C128 C 0.1416(3) 0.2550(3) 0.52885(18) 0.0637(11) Uani 1 1 d . U . . .
C129 C 0.1807(3) 0.2197(3) 0.51953(19) 0.0678(12) Uani 1 1 d . U . . .
C130 C 0.22744(14) 0.18092(17) 0.50800(13) 0.0684(11) Uani 1 1 d G U . . .
C134 C 0.21113(13) 0.11833(18) 0.48768(13) 0.0768(13) Uani 1 1 d G U . . .
H134 H 0.166692 0.099596 0.481730 0.092 Uiso 1 1 calc R U . . .
C133 C 0.25985(17) 0.08316(14) 0.47605(13) 0.0826(14) Uani 1 1 d G U . . .
H133 H 0.248701 0.040382 0.462160 0.099 Uiso 1 1 calc R U . . .
C132 C 0.32487(15) 0.11057(16) 0.48475(13) 0.0781(14) Uani 1 1 d G U . . .
H132 H 0.358161 0.086531 0.476804 0.094 Uiso 1 1 calc R U . . .
N16 N 0.34117(12) 0.17316(15) 0.50507(12) 0.0692(10) Uani 1 1 d G U . . .
C131 C 0.29246(16) 0.20833(13) 0.51670(11) 0.0671(12) Uani 1 1 d G U . . .
H131 H 0.303604 0.251110 0.530587 0.081 Uiso 1 1 calc R U . . .
C138 C 0.67387(16) 0.7127(2) 0.68891(9) 0.0718(11) Uani 1 1 d G U . . .
C139 C 0.66004(13) 0.7331(2) 0.72452(10) 0.0714(11) Uani 1 1 d G U . . .
H139 H 0.616347 0.734893 0.730476 0.086 Uiso 1 1 calc R U . . .
N12 N 0.71013(17) 0.75089(19) 0.75141(8) 0.0719(10) Uani 1 1 d G U . . .
C135 C 0.77406(14) 0.7483(2) 0.74269(10) 0.0762(12) Uani 1 1 d G U . . .
H135 H 0.808293 0.760428 0.761063 0.091 Uiso 1 1 calc R U . . .
C136 C 0.78789(13) 0.7279(2) 0.70708(11) 0.0795(13) Uani 1 1 d G U . . .
H136 H 0.831585 0.726087 0.701116 0.095 Uiso 1 1 calc R U . . .
C137 C 0.73780(19) 0.7101(2) 0.68019(9) 0.0777(13) Uani 1 1 d G U . . .
H137 H 0.747258 0.696148 0.655849 0.093 Uiso 1 1 calc R U . . .
C140 C 0.6189(3) 0.6947(3) 0.66239(19) 0.0708(12) Uani 1 1 d . U . . .
C141 C 0.5745(3) 0.6796(3) 0.64195(19) 0.0705(12) Uani 1 1 d . U . . .
C143 C 0.50554(16) 0.59935(15) 0.59450(11) 0.0638(11) Uani 1 1 d G U . . .
H143 H 0.534019 0.569700 0.596405 0.077 Uiso 1 1 calc R U . . .
C142 C 0.51704(15) 0.66059(17) 0.61672(10) 0.0653(10) Uani 1 1 d G U . . .
C147 C 0.47537(17) 0.70397(13) 0.61393(10) 0.0634(11) Uani 1 1 d G U . . .
H147 H 0.483232 0.745830 0.629117 0.076 Uiso 1 1 calc R U . . .
C146 C 0.42220(16) 0.68611(14) 0.58894(11) 0.0613(10) Uani 1 1 d G U . . .
C145 C 0.41070(15) 0.62486(16) 0.56673(10) 0.0606(11) Uani 1 1 d G U . . .
H145 H 0.374358 0.612654 0.549645 0.073 Uiso 1 1 calc R U . . .
C144 C 0.45237(17) 0.58148(13) 0.56951(10) 0.0633(10) Uani 1 1 d G U . . .
C148 C 0.3774(3) 0.7295(3) 0.58656(17) 0.0608(11) Uani 1 1 d . U . . .
C149 C 0.3384(3) 0.7643(3) 0.58496(17) 0.0612(11) Uani 1 1 d . U . . .
C152 C 0.18488(13) 0.86836(14) 0.58099(11) 0.0609(11) Uani 1 1 d G U . . .
H152 H 0.149670 0.891231 0.580156 0.073 Uiso 1 1 calc R U . . .
N8 N 0.17310(11) 0.80473(14) 0.58470(10) 0.0556(8) Uani 1 1 d G U . . .
C151 C 0.22461(15) 0.77126(11) 0.58591(11) 0.0565(10) Uani 1 1 d G U . . .
H151 H 0.216563 0.727773 0.588446 0.068 Uiso 1 1 calc R U . . .
C150 C 0.28791(13) 0.80141(15) 0.58342(12) 0.0617(10) Uani 1 1 d G U . . .
C154 C 0.29969(12) 0.86504(15) 0.57971(13) 0.0694(12) Uani 1 1 d G U . . .
H154 H 0.342955 0.885645 0.578008 0.083 Uiso 1 1 calc R U . . .
C153 C 0.24818(15) 0.89851(12) 0.57850(13) 0.0675(11) Uani 1 1 d G U . . .
H153 H 0.256231 0.941994 0.575961 0.081 Uiso 1 1 calc R U . . .
C155 C 0.4404(3) 0.5177(3) 0.54633(19) 0.0657(12) Uani 1 1 d . U . . .
C156 C 0.4310(3) 0.4654(3) 0.52720(19) 0.0683(12) Uani 1 1 d . U . . .
C166 C 0.7293(3) 0.60018(15) 0.80940(13) 0.0903(13) Uani 1 1 d G U . . .
C162 C 0.7071(2) 0.65082(19) 0.79812(11) 0.0829(14) Uani 1 1 d G U . . .
H162 H 0.679997 0.642668 0.776614 0.099 Uiso 1 1 calc R U . . .
N11 N 0.7245(2) 0.71339(16) 0.81832(12) 0.0808(11) Uani 1 1 d G U . . .
C163 C 0.7642(2) 0.72533(16) 0.84979(12) 0.0880(15) Uani 1 1 d G U . . .
H163 H 0.776095 0.768090 0.863594 0.106 Uiso 1 1 calc R U . . .
C164 C 0.7864(2) 0.6747(2) 0.86106(12) 0.0925(15) Uani 1 1 d G U . . .
H164 H 0.813475 0.682841 0.882572 0.111 Uiso 1 1 calc R U . . .
C165 C 0.7689(3) 0.61211(18) 0.84087(14) 0.0940(15) Uani 1 1 d G U . . .
H165 H 0.784117 0.577505 0.848571 0.113 Uiso 1 1 calc R U . . .
C167 C 0.7097(4) 0.5381(4) 0.7876(3) 0.0961(16) Uani 1 1 d . U . . .
C168 C 0.6894(4) 0.4853(4) 0.7679(3) 0.1004(16) Uani 1 1 d . U . . .
C169 C 0.6634(3) 0.42468(19) 0.74623(15) 0.1018(14) Uani 1 1 d G U . . .
C174 C 0.6361(3) 0.3750(3) 0.76214(12) 0.1048(16) Uani 1 1 d G U . . .
H174 H 0.634676 0.382291 0.787538 0.126 Uiso 1 1 calc R U . . .
C173 C 0.6109(3) 0.3148(2) 0.74088(16) 0.1085(14) Uani 1 1 d G U . . .
C172 C 0.6129(3) 0.30420(19) 0.70371(16) 0.1079(15) Uani 1 1 d G U . . .
H172 H 0.595689 0.263033 0.689186 0.130 Uiso 1 1 calc R U . . .
C171 C 0.6403(3) 0.3538(3) 0.68780(12) 0.1030(13) Uani 1 1 d G U . . .
C170 C 0.6655(3) 0.4141(2) 0.70906(15) 0.1027(15) Uani 1 1 d G U . . .
H170 H 0.684198 0.448005 0.698183 0.123 Uiso 1 1 calc R U . . .
C175 C 0.5829(5) 0.2635(4) 0.7583(3) 0.1149(17) Uani 1 1 d . U . . .
C176 C 0.5610(5) 0.2266(5) 0.7741(3) 0.1230(18) Uani 1 1 d . U . . .
C182 C 0.6359(4) 0.3400(4) 0.6486(3) 0.1003(15) Uani 1 1 d . U . . .
C183 C 0.6271(4) 0.3269(3) 0.6161(3) 0.0952(14) Uani 1 1 d . U . . .
C191 C 0.2443(2) 0.0346(2) 0.84195(15) 0.1105(17) Uani 1 1 d G U . . .
H191 H 0.206154 0.004648 0.832327 0.133 Uiso 1 1 calc R U . . .
C192 C 0.2791(3) 0.0703(3) 0.82014(11) 0.0980(14) Uani 1 1 d G U . . .
C193 C 0.3348(2) 0.1141(2) 0.83422(13) 0.1001(16) Uani 1 1 d G U . . .
H193 H 0.358652 0.138470 0.819314 0.120 Uiso 1 1 calc R U . . .
N20 N 0.3558(2) 0.1224(2) 0.87012(14) 0.1073(14) Uani 1 1 d G U . . .
C216 C 0.3209(3) 0.0867(3) 0.89194(11) 0.1156(18) Uani 1 1 d G U . . .
H216 H 0.335255 0.092386 0.916472 0.139 Uiso 1 1 calc R U . . .
C190 C 0.2652(3) 0.0429(3) 0.87785(14) 0.1174(18) Uani 1 1 d G U . . .
H190 H 0.241389 0.018533 0.892762 0.141 Uiso 1 1 calc R U . . .
C194 C 0.2613(4) 0.0625(4) 0.7843(2) 0.0900(14) Uani 1 1 d . U . . .
C195 C 0.2483(3) 0.0566(3) 0.7531(2) 0.0821(13) Uani 1 1 d . U . . .
C196 C 0.23255(19) 0.0506(2) 0.71463(9) 0.0760(11) Uani 1 1 d G U . . .
C201 C 0.28121(14) 0.0525(2) 0.69054(12) 0.0754(11) Uani 1 1 d G U . . .
H201 H 0.325397 0.055971 0.698730 0.091 Uiso 1 1 calc R U . . .
C200 C 0.26522(16) 0.0492(2) 0.65446(11) 0.0725(10) Uani 1 1 d G U . . .
C199 C 0.20057(18) 0.0440(2) 0.64247(9) 0.0719(11) Uani 1 1 d G U . . .
H199 H 0.189646 0.041812 0.617808 0.086 Uiso 1 1 calc R U . . .
C197 C 0.15191(13) 0.0422(2) 0.66656(11) 0.0717(10) Uani 1 1 d G U . . .
C198 C 0.16790(17) 0.0454(2) 0.70265(10) 0.0734(11) Uani 1 1 d G U . . .
H198 H 0.134639 0.044148 0.719114 0.088 Uiso 1 1 calc R U . . .
C202 C 0.3148(3) 0.0541(3) 0.6297(2) 0.0758(12) Uani 1 1 d . U . . .
C203 C 0.3556(3) 0.0613(3) 0.6083(2) 0.0747(12) Uani 1 1 d . U . . .
C204 C 0.40244(19) 0.07212(19) 0.58269(11) 0.0729(10) Uani 1 1 d G U . . .
C208 C 0.4474(2) 0.03187(16) 0.57178(12) 0.0789(12) Uani 1 1 d G U . . .
H208 H 0.448545 -0.004848 0.581788 0.095 Uiso 1 1 calc R U . . .
C207 C 0.49063(19) 0.04535(17) 0.54624(13) 0.0815(13) Uani 1 1 d G U . . .
H207 H 0.521344 0.017839 0.538783 0.098 Uiso 1 1 calc R U . . .
C206 C 0.48893(18) 0.09908(18) 0.53160(11) 0.0768(12) Uani 1 1 d G U . . .
H206 H 0.518488 0.108286 0.514143 0.092 Uiso 1 1 calc R U . . .
N15 N 0.44399(18) 0.13933(14) 0.54251(11) 0.0700(10) Uani 1 1 d G U . . .
C205 C 0.40075(16) 0.12585(16) 0.56806(11) 0.0701(11) Uani 1 1 d G U . . .
H205 H 0.370034 0.153361 0.575512 0.084 Uiso 1 1 calc R U . . .
C209 C 0.0845(3) 0.0388(3) 0.65558(19) 0.0705(12) Uani 1 1 d . U . . .
C210 C 0.0277(3) 0.0358(3) 0.64984(18) 0.0684(11) Uani 1 1 d . U . . .
C211 C -0.04171(12) 0.03175(19) 0.64594(11) 0.0654(10) Uani 1 1 d G U . . .
C215 C -0.08159(18) -0.01781(18) 0.62189(10) 0.0736(12) Uani 1 1 d G U . . .
H215 H -0.062896 -0.049056 0.605875 0.088 Uiso 1 1 calc R U . . .
C214 C -0.14882(17) -0.02165(16) 0.62127(10) 0.0734(12) Uani 1 1 d G U . . .
H214 H -0.176076 -0.055523 0.604835 0.088 Uiso 1 1 calc R U . . .
C213 C -0.17617(12) 0.02407(17) 0.64470(11) 0.0679(12) Uani 1 1 d G U . . .
H213 H -0.222123 0.021443 0.644279 0.081 Uiso 1 1 calc R U . . .
N22 N -0.13630(15) 0.07363(15) 0.66875(9) 0.0606(9) Uani 1 1 d G U . . .
C212 C -0.06906(14) 0.07747(15) 0.66937(9) 0.0634(10) Uani 1 1 d G U . . .
H212 H -0.041809 0.111345 0.685803 0.076 Uiso 1 1 calc R U . . .
F1 F -0.0475(10) 0.9511(9) 0.9968(4) 0.197(5) Uani 0.5 1 d D U P A -1
F2 F 0.0329(12) 1.0425(9) 1.0207(4) 0.199(5) Uani 0.5 1 d D U P A -1
F3 F 0.0223(10) 0.9954(7) 0.9617(3) 0.205(5) Uani 0.5 1 d D U P A -1
F4 F 0.0554(9) 0.9455(7) 1.0044(4) 0.205(4) Uani 0.5 1 d D U P A -1
B1 B 0.0141(10) 0.9859(8) 0.9962(4) 0.198(4) Uani 0.5 1 d D U P A -1
F5 F -0.1674(3) 0.8871(3) 0.86716(19) 0.1548(19) Uani 1 1 d D U . . .
F6 F -0.0938(3) 0.9346(3) 0.8359(2) 0.1425(19) Uani 1 1 d D U . . .
F7 F -0.1999(3) 0.9192(4) 0.8192(2) 0.181(2) Uani 1 1 d D U . . .
F8 F -0.1486(4) 0.8353(3) 0.8147(2) 0.174(2) Uani 1 1 d D U . . .
B2 B -0.1525(4) 0.8959(5) 0.8334(3) 0.143(2) Uani 1 1 d D U . . .
F9 F -0.2356(7) 0.4589(5) 0.9099(2) 0.248(4) Uani 1 1 d D U . . .
F10 F -0.2166(6) 0.4566(5) 0.8522(2) 0.246(4) Uani 1 1 d D U . . .
F11 F -0.1640(7) 0.3979(6) 0.8752(3) 0.279(4) Uani 1 1 d D U . . .
F12 F -0.2630(8) 0.3702(6) 0.8709(3) 0.292(4) Uani 1 1 d D U . . .
B3 B -0.2178(8) 0.4261(7) 0.8788(4) 0.253(4) Uani 1 1 d D U . . .
F13 F -0.0306(5) 0.2855(4) 0.7653(3) 0.230(3) Uani 1 1 d D U . . .
F14 F 0.0568(5) 0.3017(5) 0.7317(3) 0.237(3) Uani 1 1 d D U . . .
F15 F -0.0401(4) 0.2369(4) 0.7095(2) 0.182(2) Uani 1 1 d D U . . .
F16 F 0.0269(5) 0.1990(5) 0.7378(3) 0.235(3) Uani 1 1 d D U . . .
B4 B 0.0049(6) 0.2569(6) 0.7373(4) 0.209(3) Uani 1 1 d D U . . .
F17 F -0.1839(3) 0.4329(3) 0.63993(13) 0.1249(15) Uani 1 1 d D U . . .
F18 F -0.1970(3) 0.4888(2) 0.59836(17) 0.1236(15) Uani 1 1 d D U . . .
F19 F -0.1061(2) 0.4518(3) 0.60135(16) 0.1244(16) Uani 1 1 d D U . . .
F20 F -0.1996(2) 0.38252(19) 0.58284(12) 0.0918(11) Uani 1 1 d D U . . .
B5 B -0.1707(3) 0.4382(3) 0.6061(2) 0.0828(12) Uani 1 1 d D U . . .
F21 F 0.2699(7) 0.6863(6) 0.7739(4) 0.172(4) Uani 0.5 1 d D U P . .
F22 F 0.2520(8) 0.5963(7) 0.7269(4) 0.190(4) Uani 0.5 1 d D U P . .
F23 F 0.3307(6) 0.6031(6) 0.7684(4) 0.169(4) Uani 0.5 1 d D U P . .
F24 F 0.2283(7) 0.5874(6) 0.7833(5) 0.181(4) Uani 0.5 1 d D U P . .
B6 B 0.2705(7) 0.6207(7) 0.7632(5) 0.168(4) Uani 0.5 1 d D U P . .
F25 F 0.4826(2) 0.9053(2) 0.59792(12) 0.1012(12) Uani 1 1 d D U . . .
F26 F 0.54539(18) 0.9140(2) 0.55122(13) 0.0951(11) Uani 1 1 d D U . . .
F27 F 0.44052(16) 0.86699(17) 0.54132(11) 0.0796(9) Uani 1 1 d D U . . .
F28 F 0.51429(18) 0.81616(17) 0.56411(12) 0.0843(10) Uani 1 1 d D U . . .
B7 B 0.4956(3) 0.8749(3) 0.56388(19) 0.0736(11) Uani 1 1 d D U . . .
F29 F -0.0177(2) 0.1889(2) 0.47549(13) 0.1070(12) Uani 1 1 d D U . . .
F30 F 0.0619(2) 0.1589(2) 0.44038(12) 0.0950(11) Uani 1 1 d D U . . .
F31 F 0.0284(2) 0.1038(2) 0.48216(13) 0.1129(14) Uani 1 1 d D U . . .
F32 F -0.03762(18) 0.0971(2) 0.43324(11) 0.0855(10) Uani 1 1 d D U . . .
B8 B 0.0091(3) 0.1366(3) 0.45794(19) 0.0815(12) Uani 1 1 d D U . . .
F33 F 0.6378(2) 0.1244(2) 0.70017(13) 0.0983(12) Uani 1 1 d D U . . .
F34 F 0.6616(3) 0.0700(3) 0.74211(16) 0.1347(16) Uani 1 1 d D U . . .
F35 F 0.5889(2) 0.0209(2) 0.69534(13) 0.0988(12) Uani 1 1 d D U . . .
F36 F 0.6969(2) 0.0444(3) 0.68895(18) 0.1284(15) Uani 1 1 d D U . . .
B9 B 0.6453(4) 0.0654(4) 0.7056(2) 0.0979(14) Uani 1 1 d D U . . .
N35 N 0.2415(4) 0.4302(4) 0.4960(2) 0.120(2) Uani 1 1 d D U . . .
C233 C 0.2871(5) 0.5315(4) 0.4737(3) 0.119(3) Uani 1 1 d D U . . .
H23A H 0.265028 0.530246 0.450498 0.179 Uiso 1 1 calc R U . . .
H23B H 0.333834 0.532504 0.470917 0.179 Uiso 1 1 calc R U . . .
H23C H 0.280479 0.570109 0.491101 0.179 Uiso 1 1 calc R U . . .
C234 C 0.2605(4) 0.4743(4) 0.4867(3) 0.107(2) Uani 1 1 d D U . . .
N39 N 0.6942(5) 0.8632(6) 0.5987(3) 0.153(3) Uani 1 1 d D U . . .
C255 C 0.6585(5) 0.8663(6) 0.6222(3) 0.125(3) Uani 1 1 d D U . . .
C256 C 0.6116(5) 0.8716(5) 0.6494(3) 0.128(3) Uani 1 1 d D U . . .
H25A H 0.568374 0.850328 0.638590 0.191 Uiso 1 1 calc R U . . .
H25B H 0.610748 0.917175 0.659556 0.191 Uiso 1 1 calc R U . . .
H25C H 0.623979 0.850788 0.668556 0.191 Uiso 1 1 calc R U . . .
N40 N 0.7072(4) 0.6003(4) 0.5982(2) 0.118(2) Uani 1 1 d D U . . .
C241 C 0.7008(5) 0.5330(5) 0.6471(3) 0.122(3) Uani 1 1 d D U . . .
H24A H 0.662830 0.498419 0.643074 0.183 Uiso 1 1 calc R U . . .
H24B H 0.740685 0.514234 0.647114 0.183 Uiso 1 1 calc R U . . .
H24C H 0.698905 0.562322 0.670303 0.183 Uiso 1 1 calc R U . . .
C242 C 0.7008(5) 0.5685(5) 0.6185(3) 0.113(2) Uani 1 1 d D U . . .
N43 N 0.5612(4) 0.1693(4) 0.6196(3) 0.126(3) Uani 1 1 d D U . . .
C239 C 0.4895(6) 0.1358(7) 0.6701(3) 0.154(4) Uani 1 1 d D U . . .
H23D H 0.443455 0.135361 0.663974 0.232 Uiso 1 1 calc R U . . .
H23E H 0.503036 0.166251 0.693073 0.232 Uiso 1 1 calc R U . . .
H23F H 0.495708 0.092483 0.672289 0.232 Uiso 1 1 calc R U . . .
C240 C 0.5295(5) 0.1557(6) 0.6414(3) 0.131(3) Uani 1 1 d D U . . .
N44 N 0.1789(6) 0.0073(5) 0.5450(3) 0.165(4) Uani 1 1 d D U . . .
C235 C 0.1308(7) 0.0273(6) 0.5471(3) 0.153(3) Uani 1 1 d D U . . .
C236 C 0.0684(6) 0.0507(5) 0.5521(3) 0.149(4) Uani 1 1 d D U . . .
H23G H 0.034254 0.020858 0.536011 0.223 Uiso 1 1 calc R U . . .
H23H H 0.072288 0.093544 0.546606 0.223 Uiso 1 1 calc R U . . .
H23I H 0.057165 0.053256 0.577118 0.223 Uiso 1 1 calc R U . . .
N45 N 0.1423(5) 0.2046(6) 0.3636(3) 0.162(3) Uani 1 1 d D U . . .
C237 C 0.2018(5) 0.2394(6) 0.4276(3) 0.139(3) Uani 1 1 d D U . . .
H23J H 0.223578 0.284254 0.430794 0.208 Uiso 1 1 calc R U . . .
H23K H 0.234171 0.212113 0.430440 0.208 Uiso 1 1 calc R U . . .
H23L H 0.169646 0.236355 0.445650 0.208 Uiso 1 1 calc R U . . .
C238 C 0.1696(6) 0.2181(7) 0.3921(3) 0.142(3) Uani 1 1 d D U . . .

loop_
_atom_site_aniso_label
_atom_site_aniso_U_11
_atom_site_aniso_U_22
_atom_site_aniso_U_33
_atom_site_aniso_U_23
_atom_site_aniso_U_13
_atom_site_aniso_U_12
Pd1 0.1228(5) 0.0847(4) 0.0588(3) 0.0261(3) -0.0050(3) -0.0068(3)
Pd2 0.0476(2) 0.0460(2) 0.0646(2) 0.02083(17) -0.00610(17) -0.00071(15)
Pd3 0.0621(3) 0.0555(2) 0.0891(3) 0.0202(2) -0.0090(2) 0.0027(2)
Pd4 0.0503(2) 0.0408(2) 0.1027(4) 0.0094(2) -0.0023(2) 0.00924(16)
Pd5 0.1354(6) 0.0774(4) 0.1430(6) 0.0500(4) -0.0562(5) -0.0008(4)
Pd6 0.0603(2) 0.0490(2) 0.0693(3) 0.02664(19) 0.00677(19) 0.00547(17)
N13 0.048(2) 0.0485(16) 0.103(2) 0.0120(17) -0.0014(18) 0.0108(16)
C159 0.051(2) 0.052(2) 0.101(3) 0.0111(19) -0.001(2) 0.0084(19)
C160 0.056(3) 0.056(2) 0.101(3) 0.0136(18) -0.002(2) 0.0099(19)
C161 0.056(2) 0.054(2) 0.099(2) 0.0171(18) -0.002(2) 0.008(2)
C157 0.052(2) 0.0499(16) 0.100(2) 0.0160(16) -0.0026(19) 0.0095(17)
C158 0.054(2) 0.0471(17) 0.099(3) 0.0150(17) -0.003(2) 0.0078(18)
N14 0.058(2) 0.049(2) 0.125(3) 0.023(2) -0.0079(18) 0.0134(17)
C184 0.064(2) 0.050(2) 0.127(3) 0.022(2) -0.013(2) 0.0141(19)
C185 0.070(2) 0.053(2) 0.136(2) 0.022(2) -0.020(2) 0.009(2)
C186 0.067(3) 0.059(3) 0.146(3) 0.024(3) -0.016(2) 0.002(2)
C187 0.063(2) 0.060(3) 0.142(3) 0.028(3) -0.010(2) 0.000(2)
C188 0.058(2) 0.056(3) 0.132(3) 0.026(2) -0.007(2) 0.007(2)
N17 0.121(3) 0.079(3) 0.187(4) 0.043(3) -0.009(3) 0.009(3)
C179 0.132(4) 0.079(3) 0.204(5) 0.043(3) 0.008(4) 0.007(3)
C180 0.143(5) 0.086(3) 0.213(5) 0.040(3) 0.019(4) 0.007(3)
C181 0.137(4) 0.084(3) 0.209(5) 0.037(3) 0.016(4) 0.005(3)
C177 0.116(4) 0.083(3) 0.190(4) 0.036(3) -0.006(3) 0.003(3)
C178 0.108(4) 0.078(3) 0.183(4) 0.043(3) -0.014(3) 0.009(3)
N18 0.126(3) 0.092(3) 0.162(4) 0.051(3) -0.053(3) 0.005(3)
C78 0.126(3) 0.104(3) 0.180(5) 0.038(4) -0.060(4) 0.005(3)
C79 0.129(3) 0.106(3) 0.188(5) 0.029(4) -0.056(4) 0.004(3)
C80 0.129(3) 0.104(3) 0.178(5) 0.027(4) -0.056(4) 0.002(3)
C76 0.128(3) 0.094(2) 0.150(4) 0.036(3) -0.056(3) 0.000(2)
C77 0.128(3) 0.090(3) 0.148(4) 0.048(3) -0.056(3) 0.000(2)
N19 0.129(3) 0.106(3) 0.129(3) 0.065(2) -0.054(2) -0.023(2)
C99 0.134(3) 0.106(3) 0.123(3) 0.057(3) -0.042(3) -0.016(3)
C96 0.139(3) 0.119(3) 0.122(3) 0.048(3) -0.035(3) -0.032(3)
C97 0.148(4) 0.138(4) 0.125(3) 0.051(3) -0.039(3) -0.034(3)
C98 0.149(4) 0.140(4) 0.129(3) 0.058(4) -0.045(3) -0.035(4)
C189 0.142(4) 0.127(4) 0.125(3) 0.068(3) -0.050(3) -0.029(3)
C3 0.114(3) 0.065(2) 0.076(3) 0.016(2) -0.003(3) 0.003(2)
C2 0.121(4) 0.072(3) 0.080(3) 0.008(2) -0.002(3) 0.005(3)
C1 0.117(4) 0.073(2) 0.071(3) 0.007(2) 0.000(3) 0.001(3)
N1 0.117(3) 0.073(2) 0.059(2) 0.0134(18) 0.002(2) 0.000(2)
C5 0.110(3) 0.064(2) 0.062(2) 0.0149(18) -0.001(2) 0.000(2)
C4 0.108(3) 0.062(2) 0.068(2) 0.0177(16) -0.002(2) -0.001(2)
C6 0.104(3) 0.063(2) 0.067(2) 0.0195(17) -0.004(2) 0.002(3)
C7 0.098(3) 0.060(2) 0.067(2) 0.0213(16) -0.004(2) 0.002(2)
C9 0.079(3) 0.059(2) 0.0682(18) 0.0212(16) -0.003(2) 0.005(2)
C8 0.089(3) 0.0605(19) 0.0669(18) 0.0197(15) -0.003(2) 0.005(2)
C13 0.093(3) 0.0597(19) 0.064(2) 0.0205(16) -0.004(2) 0.007(2)
C12 0.085(3) 0.0590(17) 0.066(2) 0.0189(15) -0.004(2) 0.0080(19)
C11 0.075(3) 0.059(2) 0.066(2) 0.0187(17) -0.001(2) 0.007(2)
C10 0.071(2) 0.0606(19) 0.0670(17) 0.0204(15) -0.0020(19) 0.0068(19)
C14 0.063(3) 0.057(2) 0.0680(19) 0.0202(17) 0.0022(19) 0.004(2)
C15 0.062(2) 0.058(2) 0.070(2) 0.0220(18) 0.0025(19) -0.002(2)
C18 0.062(2) 0.077(3) 0.073(2) 0.025(2) -0.0048(18) -0.014(2)
C17 0.057(2) 0.057(2) 0.0694(19) 0.0237(18) -0.0013(16) -0.0023(17)
C16 0.053(2) 0.052(2) 0.064(2) 0.0203(18) -0.0022(17) 0.0011(17)
N5 0.0546(19) 0.060(2) 0.065(2) 0.0241(16) -0.0052(14) -0.0018(16)
C20 0.058(2) 0.071(3) 0.068(2) 0.027(2) -0.0088(18) -0.007(2)
C19 0.063(2) 0.082(3) 0.072(2) 0.027(2) -0.009(2) -0.014(2)
C21 0.084(3) 0.0595(17) 0.066(3) 0.0190(18) -0.004(2) 0.009(2)
C22 0.086(3) 0.0593(17) 0.065(3) 0.0173(19) -0.002(2) 0.009(2)
C25 0.079(3) 0.062(2) 0.075(3) 0.0283(19) 0.009(2) 0.009(2)
N24 0.074(2) 0.0560(17) 0.073(2) 0.0255(17) 0.0050(18) 0.0063(17)
C24 0.077(3) 0.0551(18) 0.067(2) 0.0214(18) 0.000(2) 0.0048(19)
C23 0.080(3) 0.0594(17) 0.067(2) 0.0207(17) -0.0008(19) 0.0107(19)
C27 0.084(3) 0.064(2) 0.073(3) 0.023(2) 0.004(2) 0.013(2)
C26 0.083(3) 0.067(2) 0.078(3) 0.026(2) 0.010(2) 0.013(2)
C28 0.114(3) 0.107(3) 0.064(2) 0.037(2) -0.004(2) -0.007(3)
C29 0.114(3) 0.110(3) 0.069(2) 0.036(2) -0.001(2) -0.008(3)
C30 0.130(4) 0.117(4) 0.073(2) 0.032(2) 0.000(3) -0.020(3)
C31 0.135(4) 0.119(4) 0.071(2) 0.029(3) -0.001(3) -0.025(3)
C32 0.131(4) 0.108(3) 0.066(2) 0.027(2) -0.001(3) -0.017(3)
N2 0.117(3) 0.099(3) 0.062(2) 0.032(2) -0.001(2) -0.006(2)
C33 0.099(3) 0.105(3) 0.069(2) 0.036(2) -0.001(2) -0.002(3)
C34 0.089(3) 0.102(3) 0.069(2) 0.033(2) -0.002(2) -0.003(3)
C36 0.070(2) 0.083(3) 0.065(2) 0.024(2) 0.0020(17) 0.004(2)
C35 0.078(2) 0.094(3) 0.0685(19) 0.032(2) -0.0017(16) 0.003(2)
C40 0.076(2) 0.090(3) 0.071(2) 0.033(2) -0.0043(18) 0.004(2)
C39 0.0699(17) 0.080(3) 0.072(2) 0.029(2) -0.0024(16) 0.005(2)
C38 0.0662(18) 0.075(3) 0.066(2) 0.027(2) 0.0010(17) 0.004(2)
C37 0.0669(18) 0.075(3) 0.0637(19) 0.022(2) 0.0012(15) 0.003(2)
C41 0.066(2) 0.074(3) 0.064(2) 0.024(2) 0.0006(17) -0.002(2)
C42 0.067(2) 0.066(3) 0.067(2) 0.023(2) -0.0009(17) 0.000(2)
C45 0.064(2) 0.059(2) 0.075(2) 0.0260(19) -0.0052(19) 0.0113(19)
C107 0.075(2) 0.065(3) 0.076(2) 0.026(2) -0.0028(19) 0.018(2)
C46 0.076(2) 0.066(3) 0.072(2) 0.023(2) -0.0013(18) 0.012(2)
C43 0.066(2) 0.061(2) 0.0689(19) 0.0236(17) -0.0016(16) 0.0023(18)
C44 0.056(2) 0.059(2) 0.069(2) 0.0221(18) -0.0046(16) -0.0008(19)
N6 0.0552(19) 0.0512(19) 0.0706(19) 0.0237(16) -0.0060(14) 0.0021(15)
C47 0.0689(17) 0.075(3) 0.077(3) 0.029(2) -0.0035(19) 0.008(2)
C48 0.0680(18) 0.070(3) 0.082(3) 0.030(2) -0.005(2) 0.006(2)
C49 0.0685(18) 0.067(2) 0.086(3) 0.029(2) -0.0030(19) 0.0065(18)
C50 0.065(2) 0.064(3) 0.085(3) 0.027(2) -0.004(2) 0.0054(19)
N9 0.065(2) 0.066(2) 0.088(3) 0.0256(19) -0.0031(19) 0.0072(18)
C51 0.071(2) 0.072(3) 0.093(3) 0.030(2) 0.001(2) 0.007(2)
C52 0.074(2) 0.074(3) 0.097(3) 0.034(2) 0.004(2) 0.008(2)
C53 0.074(2) 0.074(3) 0.093(3) 0.037(2) 0.002(2) 0.009(2)
C57 0.122(3) 0.104(3) 0.085(3) 0.045(2) 0.003(2) -0.009(3)
C58 0.120(3) 0.101(3) 0.076(3) 0.041(3) 0.005(2) -0.010(3)
N3 0.119(3) 0.100(3) 0.069(3) 0.039(2) 0.002(2) -0.010(2)
C54 0.114(3) 0.109(4) 0.072(3) 0.043(3) 0.000(2) -0.009(3)
C55 0.117(3) 0.115(4) 0.080(3) 0.048(3) 0.001(2) -0.005(3)
C56 0.120(3) 0.112(4) 0.087(3) 0.049(3) 0.002(3) -0.003(3)
C59 0.124(3) 0.102(3) 0.090(3) 0.042(3) 0.002(3) -0.007(3)
C60 0.126(3) 0.101(3) 0.091(3) 0.038(3) 0.000(3) -0.006(3)
C61 0.119(3) 0.095(3) 0.087(3) 0.037(2) -0.010(2) -0.009(2)
C66 0.122(3) 0.093(3) 0.089(3) 0.037(3) -0.019(3) -0.010(2)
C65 0.118(3) 0.088(2) 0.089(3) 0.036(2) -0.025(2) -0.009(2)
C64 0.116(3) 0.087(3) 0.085(3) 0.033(3) -0.022(3) -0.006(2)
C63 0.113(3) 0.087(2) 0.078(3) 0.032(2) -0.017(2) -0.007(2)
C62 0.116(3) 0.091(3) 0.082(3) 0.036(3) -0.013(2) -0.006(2)
C67 0.108(3) 0.085(3) 0.079(3) 0.032(2) -0.016(3) -0.003(3)
C68 0.104(3) 0.080(3) 0.082(3) 0.030(2) -0.015(2) -0.002(2)
C69 0.098(3) 0.072(2) 0.089(2) 0.0268(19) -0.010(2) 0.000(2)
C70 0.082(3) 0.064(2) 0.091(2) 0.026(2) -0.012(2) 0.000(2)
N10 0.080(3) 0.057(2) 0.091(2) 0.0242(17) -0.011(2) 0.0038(18)
C71 0.092(3) 0.059(2) 0.092(3) 0.022(2) -0.008(2) 0.000(2)
C72 0.104(3) 0.067(3) 0.095(3) 0.018(2) -0.002(3) -0.002(2)
C73 0.108(3) 0.075(2) 0.091(3) 0.022(2) 0.000(3) -0.001(2)
C74 0.122(3) 0.088(3) 0.106(3) 0.038(3) -0.035(3) -0.008(2)
C75 0.126(4) 0.091(3) 0.123(4) 0.039(3) -0.044(3) -0.004(3)
C83 0.139(3) 0.098(3) 0.121(4) 0.004(3) 0.012(3) -0.023(3)
C84 0.138(3) 0.093(2) 0.098(3) 0.013(3) 0.010(3) -0.022(2)
C85 0.133(3) 0.090(2) 0.081(3) 0.024(3) 0.000(3) -0.015(2)
N4 0.129(3) 0.092(2) 0.072(2) 0.029(2) -0.003(2) -0.012(2)
C81 0.132(3) 0.096(3) 0.101(4) 0.017(3) 0.006(3) -0.016(3)
C82 0.136(3) 0.100(3) 0.122(4) 0.007(3) 0.010(3) -0.021(3)
C86 0.135(4) 0.092(2) 0.102(4) 0.011(3) 0.017(3) -0.025(3)
C87 0.132(4) 0.088(2) 0.101(3) 0.013(3) 0.019(3) -0.029(3)
C90 0.124(3) 0.101(3) 0.084(3) 0.026(2) 0.001(2) -0.027(2)
C89 0.127(3) 0.099(3) 0.085(3) 0.019(3) 0.008(3) -0.031(2)
C88 0.126(3) 0.091(2) 0.089(3) 0.016(2) 0.015(2) -0.026(2)
C93 0.120(3) 0.088(3) 0.081(3) 0.019(2) 0.013(3) -0.020(2)
C92 0.116(3) 0.087(2) 0.073(3) 0.023(2) 0.010(2) -0.020(2)
C91 0.118(3) 0.094(3) 0.077(3) 0.026(2) 0.005(2) -0.022(2)
C94 0.132(3) 0.111(4) 0.101(4) 0.035(3) -0.013(3) -0.028(3)
C95 0.136(3) 0.116(4) 0.112(4) 0.039(3) -0.025(3) -0.029(3)
C100 0.110(3) 0.081(3) 0.073(3) 0.027(2) 0.006(2) -0.012(3)
C101 0.104(3) 0.074(3) 0.074(2) 0.030(2) 0.001(2) -0.008(2)
C106 0.128(4) 0.075(2) 0.092(3) 0.042(2) -0.021(3) -0.016(3)
C105 0.133(4) 0.071(3) 0.098(3) 0.044(2) -0.026(3) -0.018(3)
C104 0.113(3) 0.057(2) 0.091(3) 0.036(2) -0.017(3) -0.011(2)
N21 0.088(3) 0.0498(19) 0.078(2) 0.0259(17) -0.0006(19) 0.0017(18)
C103 0.085(3) 0.059(2) 0.076(2) 0.0264(18) 0.002(2) -0.002(2)
C102 0.103(3) 0.070(2) 0.080(2) 0.0329(18) -0.005(2) -0.008(2)
C109 0.050(2) 0.0508(16) 0.072(2) 0.0250(14) -0.0034(17) 0.0017(16)
C110 0.056(2) 0.0546(19) 0.071(2) 0.0257(17) -0.0018(19) 0.0036(19)
C111 0.061(2) 0.056(2) 0.070(2) 0.0289(17) -0.004(2) 0.0037(19)
C112 0.057(2) 0.055(2) 0.069(2) 0.0274(16) -0.0046(18) -0.0020(19)
N7 0.0510(19) 0.0495(16) 0.0685(19) 0.0243(14) -0.0040(15) 0.0002(15)
C108 0.053(2) 0.0497(17) 0.071(2) 0.0256(16) -0.0019(19) -0.0002(17)
C113 0.050(2) 0.0507(16) 0.074(3) 0.0242(17) -0.005(2) 0.0007(17)
C114 0.048(2) 0.0494(17) 0.071(3) 0.0224(18) -0.004(2) 0.0020(16)
C116 0.0478(19) 0.0506(19) 0.068(2) 0.0244(18) 0.0005(17) 0.0092(16)
C117 0.0506(18) 0.0521(18) 0.073(2) 0.0262(17) 0.0028(16) 0.0100(14)
C118 0.0507(19) 0.050(2) 0.078(3) 0.0237(19) 0.0010(17) 0.0090(16)
C119 0.0492(18) 0.0528(18) 0.076(2) 0.0227(18) 0.0003(16) 0.0077(14)
C120 0.048(2) 0.0525(18) 0.071(3) 0.0207(19) 0.0000(18) 0.0057(15)
C115 0.0475(18) 0.0503(17) 0.067(2) 0.0226(16) -0.0030(16) 0.0048(14)
C121 0.0524(19) 0.054(2) 0.079(3) 0.030(2) 0.0054(18) 0.0121(17)
C122 0.0571(19) 0.052(2) 0.079(3) 0.031(2) 0.0086(18) 0.0128(18)
C125 0.0544(18) 0.062(2) 0.079(3) 0.030(2) 0.0089(19) 0.0097(19)
N23 0.0541(18) 0.052(2) 0.071(2) 0.0226(16) 0.0087(16) 0.0082(16)
C124 0.054(2) 0.051(2) 0.075(2) 0.0261(18) 0.0069(18) 0.0076(18)
C123 0.0561(17) 0.051(2) 0.078(2) 0.0283(17) 0.0086(17) 0.0112(17)
C127 0.0590(18) 0.063(2) 0.085(3) 0.036(2) 0.0089(19) 0.0153(19)
C126 0.057(2) 0.065(3) 0.088(3) 0.034(2) 0.009(2) 0.013(2)
C128 0.052(2) 0.055(2) 0.087(3) 0.022(2) 0.0025(19) 0.0080(16)
C129 0.054(2) 0.056(2) 0.096(3) 0.022(2) 0.006(2) 0.0087(17)
C130 0.0547(18) 0.0542(19) 0.097(3) 0.0186(19) 0.0038(19) 0.0095(15)
C134 0.056(2) 0.058(2) 0.112(3) 0.011(2) 0.001(2) 0.0078(17)
C133 0.060(2) 0.058(2) 0.121(4) 0.002(2) 0.000(2) 0.0074(17)
C132 0.057(2) 0.053(2) 0.116(3) 0.002(2) 0.002(2) 0.0107(18)
N16 0.0537(18) 0.0479(18) 0.104(3) 0.0098(19) 0.0049(18) 0.0122(14)
C131 0.0541(18) 0.050(2) 0.098(3) 0.014(2) 0.005(2) 0.0132(15)
C138 0.0560(18) 0.062(2) 0.095(2) 0.016(2) -0.0089(16) 0.0071(19)
C139 0.054(2) 0.062(3) 0.096(2) 0.016(2) -0.0102(17) 0.007(2)
N12 0.0545(19) 0.063(2) 0.097(2) 0.0196(19) -0.0108(16) 0.0056(18)
C135 0.0541(19) 0.070(3) 0.103(3) 0.019(2) -0.012(2) 0.008(2)
C136 0.057(2) 0.074(3) 0.105(3) 0.016(3) -0.0087(19) 0.012(2)
C137 0.0575(19) 0.071(3) 0.101(3) 0.014(3) -0.0068(18) 0.008(2)
C140 0.056(2) 0.061(3) 0.094(3) 0.016(2) -0.0068(18) 0.010(2)
C141 0.054(2) 0.064(3) 0.093(3) 0.015(2) -0.0053(18) 0.013(2)
C143 0.050(2) 0.0521(19) 0.092(3) 0.0199(18) -0.0029(18) 0.0127(17)
C142 0.0514(19) 0.0545(19) 0.091(2) 0.0182(17) -0.0036(17) 0.0094(16)
C147 0.051(2) 0.051(2) 0.088(3) 0.0166(19) -0.0032(18) 0.0076(16)
C146 0.0519(19) 0.0475(17) 0.086(2) 0.0178(17) -0.0009(17) 0.0082(15)
C145 0.048(2) 0.0471(17) 0.087(3) 0.0178(17) -0.0029(19) 0.0071(16)
C144 0.0499(19) 0.0474(16) 0.094(2) 0.0194(16) -0.0035(18) 0.0076(15)
C148 0.052(2) 0.048(2) 0.083(3) 0.017(2) -0.002(2) 0.0082(16)
C149 0.053(2) 0.047(2) 0.083(3) 0.015(2) -0.002(2) 0.0083(16)
C152 0.0530(19) 0.0432(18) 0.091(3) 0.026(2) -0.002(2) 0.0067(16)
N8 0.0521(16) 0.0425(16) 0.075(2) 0.0221(16) -0.0049(16) 0.0055(13)
C151 0.0528(17) 0.0425(19) 0.075(3) 0.0185(19) -0.0065(19) 0.0061(14)
C150 0.0541(17) 0.0443(18) 0.087(3) 0.0167(19) -0.0017(19) 0.0073(14)
C154 0.056(2) 0.0440(19) 0.109(3) 0.020(2) 0.003(2) 0.0057(16)
C153 0.055(2) 0.043(2) 0.106(3) 0.022(2) 0.002(2) 0.0044(15)
C155 0.049(2) 0.0492(17) 0.099(3) 0.0167(17) -0.006(2) 0.0112(17)
C156 0.054(2) 0.0498(16) 0.101(3) 0.0160(17) -0.005(2) 0.0124(19)
C166 0.087(3) 0.0620(19) 0.120(3) 0.0223(19) -0.022(2) 0.008(2)
C162 0.079(3) 0.058(2) 0.109(3) 0.020(2) -0.014(3) 0.005(2)
N11 0.075(3) 0.0600(19) 0.104(3) 0.0200(19) -0.018(2) 0.0013(19)
C163 0.082(3) 0.065(2) 0.112(3) 0.022(2) -0.026(2) 0.001(2)
C164 0.089(3) 0.069(2) 0.117(3) 0.025(2) -0.027(3) 0.005(2)
C165 0.089(3) 0.068(2) 0.123(3) 0.024(2) -0.025(3) 0.009(2)
C167 0.096(3) 0.062(2) 0.128(3) 0.021(2) -0.023(3) 0.011(2)
C168 0.100(3) 0.064(2) 0.132(3) 0.019(2) -0.025(3) 0.009(2)
C169 0.101(3) 0.063(2) 0.136(3) 0.017(2) -0.029(3) 0.013(2)
C174 0.097(3) 0.068(2) 0.144(3) 0.020(2) -0.026(3) 0.010(2)
C173 0.099(3) 0.070(2) 0.149(3) 0.019(2) -0.025(3) 0.007(2)
C172 0.099(3) 0.071(3) 0.147(3) 0.016(2) -0.029(3) 0.010(3)
C171 0.097(3) 0.067(2) 0.140(2) 0.014(2) -0.031(3) 0.015(2)
C170 0.102(3) 0.066(2) 0.135(3) 0.017(2) -0.034(3) 0.014(2)
C175 0.101(4) 0.076(3) 0.162(4) 0.025(3) -0.022(3) 0.005(3)
C176 0.108(4) 0.080(3) 0.176(4) 0.030(3) -0.014(3) 0.002(3)
C182 0.092(3) 0.064(3) 0.140(2) 0.014(2) -0.031(3) 0.018(3)
C183 0.085(3) 0.057(3) 0.139(2) 0.016(3) -0.028(2) 0.011(3)
C191 0.138(4) 0.074(3) 0.112(3) 0.031(3) -0.004(3) -0.014(3)
C192 0.115(3) 0.068(3) 0.111(2) 0.033(2) -0.011(2) -0.004(2)
C193 0.118(3) 0.069(3) 0.114(3) 0.042(3) -0.021(3) -0.005(2)
N20 0.132(3) 0.078(3) 0.117(3) 0.049(2) -0.024(2) 0.000(2)
C216 0.150(4) 0.079(3) 0.116(3) 0.042(3) -0.016(3) -0.009(3)
C190 0.151(4) 0.081(3) 0.114(3) 0.035(3) -0.008(3) -0.012(3)
C194 0.091(3) 0.068(3) 0.109(2) 0.031(3) -0.009(2) -0.004(3)
C195 0.073(3) 0.065(3) 0.108(2) 0.030(3) -0.006(2) -0.003(2)
C196 0.061(2) 0.062(2) 0.107(2) 0.031(2) -0.0035(16) 0.002(2)
C201 0.058(2) 0.062(3) 0.107(2) 0.026(2) -0.0047(17) 0.002(2)
C200 0.0525(17) 0.059(2) 0.105(2) 0.023(2) -0.0027(16) 0.0030(19)
C199 0.0532(17) 0.065(3) 0.098(3) 0.023(2) -0.0003(17) 0.004(2)
C197 0.0547(16) 0.064(2) 0.099(2) 0.026(2) 0.0019(16) 0.0077(19)
C198 0.059(2) 0.064(3) 0.102(2) 0.033(2) 0.0007(18) 0.005(2)
C202 0.055(2) 0.061(3) 0.107(3) 0.016(2) -0.0008(18) 0.001(2)
C203 0.057(2) 0.057(3) 0.105(3) 0.013(2) 0.0001(18) 0.001(2)
C204 0.059(2) 0.051(2) 0.104(3) 0.0104(19) 0.0020(18) 0.0034(17)
C208 0.073(3) 0.053(2) 0.111(3) 0.017(2) 0.012(2) 0.012(2)
C207 0.078(3) 0.056(2) 0.116(3) 0.023(2) 0.017(2) 0.020(2)
C206 0.069(3) 0.051(2) 0.114(3) 0.018(2) 0.016(2) 0.0160(19)
N15 0.059(2) 0.0464(19) 0.102(3) 0.0093(18) 0.0038(18) 0.0101(15)
C205 0.054(2) 0.050(2) 0.102(3) 0.008(2) 0.0020(19) 0.0067(18)
C209 0.0557(15) 0.069(3) 0.091(3) 0.029(2) 0.0038(18) 0.009(2)
C210 0.0572(15) 0.070(3) 0.086(3) 0.033(2) 0.0049(18) 0.0134(18)
C211 0.0577(16) 0.069(2) 0.079(2) 0.0344(18) 0.0033(17) 0.0153(16)
C215 0.063(2) 0.076(3) 0.087(3) 0.023(2) -0.004(2) 0.0230(19)
C214 0.063(2) 0.074(3) 0.086(3) 0.016(2) -0.006(2) 0.020(2)
C213 0.057(2) 0.067(2) 0.083(3) 0.021(2) -0.0026(19) 0.0150(17)
N22 0.0543(17) 0.0599(19) 0.075(2) 0.0310(16) 0.0020(16) 0.0096(15)
C212 0.0550(18) 0.065(2) 0.079(3) 0.0349(19) 0.0050(18) 0.0093(17)
F1 0.297(12) 0.131(8) 0.122(9) -0.019(8) 0.004(9) -0.023(7)
F2 0.288(13) 0.143(7) 0.125(8) -0.014(7) -0.006(9) -0.026(7)
F3 0.319(14) 0.131(8) 0.126(7) -0.006(6) 0.002(8) -0.028(8)
F4 0.304(12) 0.150(8) 0.126(7) -0.008(7) -0.004(9) -0.014(8)
B1 0.298(12) 0.136(7) 0.123(7) -0.009(6) 0.000(8) -0.023(6)
F5 0.145(4) 0.150(4) 0.193(4) 0.107(3) -0.036(3) 0.013(3)
F6 0.102(3) 0.099(3) 0.226(5) 0.064(3) -0.036(3) -0.014(2)
F7 0.111(3) 0.229(5) 0.240(6) 0.178(5) -0.042(4) -0.021(3)
F8 0.180(5) 0.135(3) 0.190(4) 0.069(3) -0.059(4) -0.057(3)
B2 0.113(3) 0.131(4) 0.199(4) 0.108(3) -0.045(4) -0.025(3)
F9 0.438(11) 0.177(6) 0.146(5) 0.057(4) -0.006(6) 0.076(7)
F10 0.433(11) 0.195(6) 0.156(5) 0.057(5) 0.032(6) 0.159(7)
F11 0.436(10) 0.238(8) 0.203(7) 0.086(6) -0.013(7) 0.133(7)
F12 0.457(11) 0.213(7) 0.200(7) 0.016(5) 0.046(8) 0.075(7)
B3 0.430(10) 0.189(6) 0.166(5) 0.061(4) 0.005(7) 0.108(6)
F13 0.251(7) 0.168(6) 0.247(6) 0.056(5) -0.024(5) -0.037(5)
F14 0.206(6) 0.199(6) 0.278(8) 0.075(6) -0.051(5) -0.072(5)
F15 0.145(5) 0.145(5) 0.239(6) 0.046(5) -0.016(4) -0.024(4)
F16 0.229(7) 0.195(6) 0.282(8) 0.092(6) -0.037(6) -0.007(5)
B4 0.191(6) 0.168(5) 0.252(6) 0.071(5) -0.039(4) -0.040(4)
F17 0.138(4) 0.128(4) 0.092(2) 0.011(2) 0.000(2) -0.005(3)
F18 0.119(3) 0.078(2) 0.182(4) 0.038(3) 0.013(3) 0.029(2)
F19 0.076(2) 0.121(4) 0.153(4) -0.013(3) 0.012(2) 0.004(2)
F20 0.093(3) 0.074(2) 0.100(2) 0.0064(18) 0.002(2) 0.0026(18)
B5 0.078(2) 0.067(3) 0.100(3) 0.010(2) 0.005(3) 0.013(2)
F21 0.156(8) 0.120(6) 0.254(10) 0.082(6) -0.034(8) 0.014(5)
F22 0.178(8) 0.152(8) 0.251(9) 0.068(7) -0.037(7) 0.039(7)
F23 0.141(6) 0.104(6) 0.273(10) 0.089(7) -0.034(7) 0.000(5)
F24 0.156(7) 0.123(7) 0.267(10) 0.073(7) -0.017(7) -0.002(6)
B6 0.147(6) 0.119(6) 0.250(9) 0.081(6) -0.030(6) 0.011(5)
F25 0.110(3) 0.090(3) 0.109(2) 0.018(2) 0.013(2) 0.037(2)
F26 0.0657(19) 0.077(2) 0.150(3) 0.046(2) 0.011(2) 0.0057(17)
F27 0.0604(17) 0.068(2) 0.116(2) 0.0339(19) 0.0044(17) 0.0113(15)
F28 0.076(2) 0.0621(18) 0.123(3) 0.0306(18) 0.007(2) 0.0216(16)
B7 0.060(2) 0.058(2) 0.108(3) 0.026(2) 0.0089(19) 0.0148(19)
F29 0.118(3) 0.096(3) 0.114(3) 0.030(2) 0.021(2) 0.025(2)
F30 0.077(2) 0.112(3) 0.099(3) 0.038(2) 0.0004(18) 0.0071(19)
F31 0.115(3) 0.113(3) 0.121(3) 0.064(3) -0.029(2) 0.006(2)
F32 0.074(2) 0.091(2) 0.098(2) 0.0379(19) -0.0055(17) 0.0134(17)
B8 0.076(3) 0.087(3) 0.090(3) 0.039(2) -0.0024(18) 0.016(2)
F33 0.089(3) 0.085(2) 0.130(3) 0.050(2) 0.020(2) 0.0062(19)
F34 0.159(4) 0.100(3) 0.142(3) 0.055(3) -0.019(3) -0.022(3)
F35 0.082(2) 0.092(2) 0.126(3) 0.046(2) 0.008(2) -0.0046(19)
F36 0.082(2) 0.123(4) 0.192(4) 0.057(3) 0.019(3) 0.021(2)
B9 0.078(3) 0.087(3) 0.137(3) 0.054(3) 0.007(3) 0.002(2)
N35 0.102(5) 0.099(5) 0.153(6) 0.023(4) 0.032(4) -0.002(4)
C233 0.113(6) 0.097(5) 0.141(7) 0.025(5) 0.006(5) -0.003(4)
C234 0.086(5) 0.095(4) 0.133(6) 0.017(4) 0.024(4) 0.003(4)
N39 0.123(6) 0.169(7) 0.160(7) 0.021(6) 0.013(4) 0.029(6)
C255 0.104(6) 0.128(6) 0.143(7) 0.023(5) -0.005(4) 0.032(5)
C256 0.121(7) 0.108(6) 0.148(7) 0.014(6) 0.007(4) 0.021(5)
N40 0.110(5) 0.113(5) 0.151(6) 0.047(4) 0.014(4) 0.055(4)
C241 0.127(6) 0.100(6) 0.153(7) 0.044(5) 0.018(5) 0.035(5)
C242 0.104(5) 0.103(5) 0.146(6) 0.040(4) 0.011(4) 0.046(4)
N43 0.115(6) 0.110(5) 0.146(7) 0.042(5) -0.024(4) -0.021(4)
C239 0.131(7) 0.168(8) 0.154(8) 0.051(6) -0.012(5) -0.022(6)
C240 0.111(6) 0.127(6) 0.146(7) 0.047(5) -0.025(4) -0.018(5)
N44 0.211(10) 0.122(6) 0.180(7) 0.081(6) -0.030(7) 0.027(6)
C235 0.215(10) 0.106(6) 0.158(6) 0.082(5) -0.026(7) 0.026(5)
C236 0.222(10) 0.100(6) 0.142(7) 0.068(6) -0.026(7) 0.031(6)
N45 0.132(7) 0.183(8) 0.169(7) 0.073(7) 0.001(5) -0.021(6)
C237 0.104(6) 0.157(8) 0.173(8) 0.068(7) 0.001(5) 0.034(6)
C238 0.106(6) 0.159(7) 0.168(7) 0.069(7) 0.008(5) 0.003(6)

loop_
_atom_type_symbol
_atom_type_description
_atom_type_scat_dispersion_real
_atom_type_scat_dispersion_imag
_atom_type_scat_source
C C 0.0181 0.0091 'International Tables Vol C Tables 4.2.6.8 and 6.1.1.4'
H H 0.0000 0.0000 'International Tables Vol C Tables 4.2.6.8 and 6.1.1.4'
B B 0.0090 0.0039 'International Tables Vol C Tables 4.2.6.8 and 6.1.1.4'
F F 0.0727 0.0534 'International Tables Vol C Tables 4.2.6.8 and 6.1.1.4'
N N 0.0311 0.0180 'International Tables Vol C Tables 4.2.6.8 and 6.1.1.4'
Pd Pd 0.1215 3.9337 'International Tables Vol C Tables 4.2.6.8 and 6.1.1.4'

loop_
_exptl_crystal_face_index_h
_exptl_crystal_face_index_k
_exptl_crystal_face_index_l
_exptl_crystal_face_perp_dist
0 -1 0 0.0056
0 1 0 0.0056
0 0 -1 0.1107
0 0 1 0.0666
-1 0 2 0.0780
-2 1 -2 0.0828
1 -1 -2 0.0924
1 -1 0 0.0449

loop_
_geom_angle_atom_site_label_1
_geom_angle_atom_site_label_2
_geom_angle_atom_site_label_3
_geom_angle
_geom_angle_site_symmetry_1
_geom_angle_site_symmetry_3
_geom_angle_publ_flag
N1 Pd1 N3 176.89(19) . . ?
N2 Pd1 N1 88.8(2) . . ?
N2 Pd1 N3 91.1(2) . . ?
N4 Pd1 N1 90.1(2) . . ?
N4 Pd1 N2 177.7(2) . . ?
N4 Pd1 N3 89.8(2) . . ?
N6 Pd2 N5 91.06(15) . . ?
N6 Pd2 N7 175.09(13) . . ?
N7 Pd2 N5 88.86(14) . . ?
N8 Pd2 N5 178.26(15) . . ?
N8 Pd2 N6 90.59(14) . . ?
N8 Pd2 N7 89.45(14) . . ?
N9 Pd3 N12 88.98(16) . . ?
N10 Pd3 N9 89.70(17) . . ?
N10 Pd3 N12 178.07(16) . . ?
N10 Pd3 N11 90.82(18) . . ?
N11 Pd3 N9 177.34(16) . . ?
N11 Pd3 N12 90.43(18) . . ?
N13 Pd4 N14 89.40(15) . . ?
N13 Pd4 N16 89.66(15) . . ?
N13 Pd4 N15 176.50(15) . . ?
N14 Pd4 N16 178.82(15) . . ?
N15 Pd4 N14 92.36(15) . . ?
N15 Pd4 N16 88.54(16) . . ?
N18 Pd5 N17 90.0(3) . . ?
N19 Pd5 N17 178.1(2) . . ?
N19 Pd5 N18 91.5(3) . . ?
N19 Pd5 N20 87.4(2) . . ?
N20 Pd5 N17 91.0(2) . . ?
N20 Pd5 N18 177.1(2) . . ?
N21 Pd6 N24 89.68(16) . . ?
N23 Pd6 N24 89.48(15) . . ?
N23 Pd6 N21 178.15(15) . . ?
N23 Pd6 N22 90.80(14) . . ?
N22 Pd6 N24 178.14(15) . . ?
N22 Pd6 N21 89.98(16) . . ?
C159 N13 Pd4 119.26(19) . . ?
C159 N13 C158 120.0 . . ?
C158 N13 Pd4 120.49(19) . . ?
N13 C159 H159 120.0 . . ?
C160 C159 N13 120.0 . . ?
C160 C159 H159 120.0 . . ?
C159 C160 H160 120.0 . . ?
C161 C160 C159 120.0 . . ?
C161 C160 H160 120.0 . . ?
C160 C161 H161 120.0 . . ?
C160 C161 C157 120.0 . . ?
C157 C161 H161 120.0 . . ?
C161 C157 C156 120.9(4) . . ?
C158 C157 C161 120.0 . . ?
C158 C157 C156 119.1(4) . . ?
N13 C158 H158 120.0 . . ?
C157 C158 N13 120.0 . . ?
C157 C158 H158 120.0 . . ?
C184 N14 Pd4 119.4(2) . . ?
C184 N14 C188 120.0 . . ?
C188 N14 Pd4 120.5(2) . . ?
N14 C184 H184 120.0 . . ?
N14 C184 C185 120.0 . . ?
C185 C184 H184 120.0 . . ?
C186 C185 C184 120.0 . . ?
C183 C185 C184 116.8(5) . . ?
C183 C185 C186 123.2(5) . . ?
C185 C186 H186 120.0 . . ?
C185 C186 C187 120.0 . . ?
C187 C186 H186 120.0 . . ?
C186 C187 H187 120.0 . . ?
C188 C187 C186 120.0 . . ?
C188 C187 H187 120.0 . . ?
N14 C188 H188 120.0 . . ?
C187 C188 N14 120.0 . . ?
C187 C188 H188 120.0 . . ?
C179 N17 Pd5 119.6(3) . . ?
C179 N17 C178 120.0 . . ?
C178 N17 Pd5 119.9(4) . . ?
N17 C179 H179 120.0 . . ?
N17 C179 C180 120.0 . . ?
C180 C179 H179 120.0 . . ?
C179 C180 H180 120.0 . . ?
C181 C180 C179 120.0 . . ?
C181 C180 H180 120.0 . . ?
C180 C181 H181 120.0 . . ?
C180 C181 C177 120.0 . . ?
C177 C181 H181 120.0 . . ?
C181 C177 C176 124.5(7) . . ?
C178 C177 C181 120.0 . . ?
C178 C177 C176 115.3(7) . . ?
N17 C178 H178 120.0 . . ?
C177 C178 N17 120.0 . . ?
C177 C178 H178 120.0 . . ?
C78 N18 Pd5 121.0(3) . . ?
C78 N18 C77 120.0 . . ?
C77 N18 Pd5 118.6(3) . . ?
N18 C78 H78 120.0 . . ?
C79 C78 N18 120.0 . . ?
C79 C78 H78 120.0 . . ?
C78 C79 H79 120.0 . . ?
C78 C79 C80 120.0 . . ?
C80 C79 H79 120.0 . . ?
C79 C80 H80 120.0 . . ?
C79 C80 C76 120.0 . . ?
C76 C80 H80 120.0 . . ?
C80 C76 C75 124.0(6) . . ?
C77 C76 C80 120.0 . . ?
C77 C76 C75 115.9(6) . . ?
N18 C77 H77 120.0 . . ?
C76 C77 N18 120.0 . . ?
C76 C77 H77 120.0 . . ?
C99 N19 Pd5 120.6(3) . . ?
C99 N19 C189 120.0 . . ?
C189 N19 Pd5 119.4(3) . . ?
N19 C99 H99 120.0 . . ?
C96 C99 N19 120.0 . . ?
C96 C99 H99 120.0 . . ?
C99 C96 C97 120.0 . . ?
C99 C96 C95 116.6(7) . . ?
C97 C96 C95 123.4(6) . . ?
C96 C97 H97 120.0 . . ?
C98 C97 C96 120.0 . . ?
C98 C97 H97 120.0 . . ?
C97 C98 H98 120.0 . . ?
C189 C98 C97 120.0 . . ?
C189 C98 H98 120.0 . . ?
N19 C189 H189 120.0 . . ?
C98 C189 N19 120.0 . . ?
C98 C189 H189 120.0 . . ?
C2 C3 H3 120.0 . . ?
C2 C3 C4 120.0 . . ?
C4 C3 H3 120.0 . . ?
C3 C2 H2 120.0 . . ?
C1 C2 C3 120.0 . . ?
C1 C2 H2 120.0 . . ?
C2 C1 H1 120.0 . . ?
N1 C1 C2 120.0 . . ?
N1 C1 H1 120.0 . . ?
C1 N1 Pd1 121.9(2) . . ?
C1 N1 C5 120.0 . . ?
C5 N1 Pd1 118.1(2) . . ?
N1 C5 H5 120.0 . . ?
C4 C5 N1 120.0 . . ?
C4 C5 H5 120.0 . . ?
C3 C4 C6 120.9(4) . . ?
C5 C4 C3 120.0 . . ?
C5 C4 C6 119.1(4) . . ?
C7 C6 C4 177.2(7) . . ?
C6 C7 C8 176.5(7) . . ?
C8 C9 H9 120.0 . . ?
C8 C9 C10 120.0 . . ?
C10 C9 H9 120.0 . . ?
C9 C8 C7 120.0(4) . . ?
C13 C8 C7 120.0(3) . . ?
C13 C8 C9 120.0 . . ?
C8 C13 H13 120.0 . . ?
C12 C13 C8 120.0 . . ?
C12 C13 H13 120.0 . . ?
C13 C12 C11 120.0 . . ?
C13 C12 C21 120.4(3) . . ?
C11 C12 C21 119.6(3) . . ?
C12 C11 H11 120.0 . . ?
C10 C11 C12 120.0 . . ?
C10 C11 H11 120.0 . . ?
C9 C10 C14 118.8(3) . . ?
C11 C10 C9 120.0 . . ?
C11 C10 C14 121.1(3) . . ?
C15 C14 C10 178.4(7) . . ?
C14 C15 C17 175.4(6) . . ?
C17 C18 H18 120.0 . . ?
C17 C18 C19 120.0 . . ?
C19 C18 H18 120.0 . . ?
C18 C17 C15 122.8(3) . . ?
C18 C17 C16 120.0 . . ?
C16 C17 C15 117.2(3) . . ?
C17 C16 H16 120.0 . . ?
N5 C16 C17 120.0 . . ?
N5 C16 H16 120.0 . . ?
C16 N5 Pd2 119.65(17) . . ?
C16 N5 C20 120.0 . . ?
C20 N5 Pd2 119.07(17) . . ?
N5 C20 H20 120.0 . . ?
C19 C20 N5 120.0 . . ?
C19 C20 H20 120.0 . . ?
C18 C19 H19 120.0 . . ?
C20 C19 C18 120.0 . . ?
C20 C19 H19 120.0 . . ?
C22 C21 C12 177.1(7) . . ?
C21 C22 C23 179.6(8) . . ?
N24 C25 H25 120.0 . . ?
N24 C25 C26 120.0 . . ?
C26 C25 H25 120.0 . . ?
C25 N24 Pd6 121.19(19) . . ?
C24 N24 Pd6 118.39(19) . . ?
C24 N24 C25 120.0 . . ?
N24 C24 H24 120.0 . . ?
N24 C24 C23 120.0 . . ?
C23 C24 H24 120.0 . . ?
C24 C23 C22 118.2(4) . . ?
C27 C23 C22 121.7(4) . . ?
C27 C23 C24 120.0 . . ?
C23 C27 H27 120.0 . . ?
C23 C27 C26 120.0 . . ?
C26 C27 H27 120.0 . . ?
C25 C26 H26 120.0 . . ?
C27 C26 C25 120.0 . . ?
C27 C26 H26 120.0 . . ?
C29 C28 H28 120.0 . . ?
C29 C28 N2 120.0 . . ?
N2 C28 H28 120.0 . . ?
C28 C29 C30 120.0 . . ?
C28 C29 C33 117.9(5) . . ?
C30 C29 C33 122.1(5) . . ?
C29 C30 H30 120.0 . . ?
C31 C30 C29 120.0 . . ?
C31 C30 H30 120.0 . . ?
C30 C31 H31 120.0 . . ?
C30 C31 C32 120.0 . . ?
C32 C31 H31 120.0 . . ?
C31 C32 H32 120.0 . . ?
N2 C32 C31 120.0 . . ?
N2 C32 H32 120.0 . . ?
C28 N2 Pd1 119.0(2) . . ?
C32 N2 Pd1 121.0(2) . . ?
C32 N2 C28 120.0 . . ?
C34 C33 C29 178.8(10) . . ?
C33 C34 C35 176.7(8) . . ?
C35 C36 H36 120.0 . . ?
C35 C36 C37 120.0 . . ?
C37 C36 H36 120.0 . . ?
C36 C35 C34 120.1(4) . . ?
C40 C35 C34 119.8(4) . . ?
C40 C35 C36 120.0 . . ?
C35 C40 H40 120.0 . . ?
C35 C40 C39 120.0 . . ?
C39 C40 H40 120.0 . . ?
C40 C39 C47 118.5(4) . . ?
C38 C39 C40 120.0 . . ?
C38 C39 C47 121.4(4) . . ?
C39 C38 H38 120.0 . . ?
C39 C38 C37 120.0 . . ?
C37 C38 H38 120.0 . . ?
C36 C37 C41 119.8(4) . . ?
C38 C37 C36 120.0 . . ?
C38 C37 C41 120.2(3) . . ?
C42 C41 C37 175.7(7) . . ?
C41 C42 C43 179.5(7) . . ?
C107 C45 H45 120.0 . . ?
C107 C45 N6 120.0 . . ?
N6 C45 H45 120.0 . . ?
C45 C107 H107 120.0 . . ?
C45 C107 C46 120.0 . . ?
C46 C107 H107 120.0 . . ?
C107 C46 H46 120.0 . . ?
C107 C46 C43 120.0 . . ?
C43 C46 H46 120.0 . . ?
C46 C43 C42 122.9(4) . . ?
C44 C43 C42 116.9(4) . . ?
C44 C43 C46 120.0 . . ?
C43 C44 H44 120.0 . . ?
C43 C44 N6 120.0 . . ?
N6 C44 H44 120.0 . . ?
C45 N6 Pd2 120.92(17) . . ?
C44 N6 Pd2 118.71(17) . . ?
C44 N6 C45 120.0 . . ?
C48 C47 C39 176.5(7) . . ?
C47 C48 C49 176.3(7) . . ?
C50 C49 C48 118.3(4) . . ?
C50 C49 C53 120.0 . . ?
C53 C49 C48 121.7(4) . . ?
C49 C50 H50 120.0 . . ?
C49 C50 N9 120.0 . . ?
N9 C50 H50 120.0 . . ?
C50 N9 Pd3 120.3(2) . . ?
C51 N9 Pd3 119.3(2) . . ?
C51 N9 C50 120.0 . . ?
N9 C51 H51 120.0 . . ?
N9 C51 C52 120.0 . . ?
C52 C51 H51 120.0 . . ?
C51 C52 H52 120.0 . . ?
C53 C52 C51 120.0 . . ?
C53 C52 H52 120.0 . . ?
C49 C53 H53 120.0 . . ?
C52 C53 C49 120.0 . . ?
C52 C53 H53 120.0 . . ?
C58 C57 C56 120.0 . . ?
C58 C57 C59 118.5(5) . . ?
C56 C57 C59 121.5(5) . . ?
C57 C58 H58 120.0 . . ?
N3 C58 C57 120.0 . . ?
N3 C58 H58 120.0 . . ?
C58 N3 Pd1 119.2(3) . . ?
C58 N3 C54 120.0 . . ?
C54 N3 Pd1 120.1(3) . . ?
N3 C54 H54 120.0 . . ?
C55 C54 N3 120.0 . . ?
C55 C54 H54 120.0 . . ?
C54 C55 H55 120.0 . . ?
C54 C55 C56 120.0 . . ?
C56 C55 H55 120.0 . . ?
C57 C56 H56 120.0 . . ?
C55 C56 C57 120.0 . . ?
C55 C56 H56 120.0 . . ?
C60 C59 C57 179.1(9) . . ?
C59 C60 C61 175.5(10) . . ?
C66 C61 C60 121.6(5) . . ?
C66 C61 C62 120.0 . . ?
C62 C61 C60 118.4(5) . . ?
C61 C66 H66 120.0 . . ?
C65 C66 C61 120.0 . . ?
C65 C66 H66 120.0 . . ?
C66 C65 C64 120.0 . . ?
C66 C65 C74 119.1(6) . . ?
C64 C65 C74 120.6(6) . . ?
C65 C64 H64 120.0 . . ?
C63 C64 C65 120.0 . . ?
C63 C64 H64 120.0 . . ?
C64 C63 C62 120.0 . . ?
C64 C63 C67 121.7(5) . . ?
C62 C63 C67 118.3(5) . . ?
C61 C62 H62 120.0 . . ?
C63 C62 C61 120.0 . . ?
C63 C62 H62 120.0 . . ?
C68 C67 C63 172.5(10) . . ?
C67 C68 C69 178.4(8) . . ?
C70 C69 C68 116.8(5) . . ?
C70 C69 C73 120.0 . . ?
C73 C69 C68 123.2(5) . . ?
C69 C70 H70 120.0 . . ?
C69 C70 N10 120.0 . . ?
N10 C70 H70 120.0 . . ?
C70 N10 Pd3 118.5(2) . . ?
C71 N10 Pd3 121.5(2) . . ?
C71 N10 C70 120.0 . . ?
N10 C71 H71 120.0 . . ?
C72 C71 N10 120.0 . . ?
C72 C71 H71 120.0 . . ?
C71 C72 H72 120.0 . . ?
C73 C72 C71 120.0 . . ?
C73 C72 H72 120.0 . . ?
C69 C73 H73 120.0 . . ?
C72 C73 C69 120.0 . . ?
C72 C73 H73 120.0 . . ?
C75 C74 C65 173.9(11) . . ?
C74 C75 C76 176.0(10) . . ?
C84 C83 H83 120.0 . . ?
C84 C83 C82 120.0 . . ?
C82 C83 H83 120.0 . . ?
C83 C84 C86 122.3(6) . . ?
C85 C84 C83 120.0 . . ?
C85 C84 C86 117.6(6) . . ?
C84 C85 H85 120.0 . . ?
N4 C85 C84 120.0 . . ?
N4 C85 H85 120.0 . . ?
C85 N4 Pd1 118.7(3) . . ?
C85 N4 C81 120.0 . . ?
C81 N4 Pd1 121.3(3) . . ?
N4 C81 H81 120.0 . . ?
C82 C81 N4 120.0 . . ?
C82 C81 H81 120.0 . . ?
C83 C82 H82 120.0 . . ?
C81 C82 C83 120.0 . . ?
C81 C82 H82 120.0 . . ?
C87 C86 C84 176.3(10) . . ?
C86 C87 C88 178.8(11) . . ?
C89 C90 C91 120.0 . . ?
C89 C90 C94 118.9(6) . . ?
C91 C90 C94 121.1(6) . . ?
C90 C89 H89 120.0 . . ?
C88 C89 C90 120.0 . . ?
C88 C89 H89 120.0 . . ?
C89 C88 C87 120.9(6) . . ?
C89 C88 C93 120.0 . . ?
C93 C88 C87 119.1(6) . . ?
C88 C93 H93 120.0 . . ?
C92 C93 C88 120.0 . . ?
C92 C93 H93 120.0 . . ?
C93 C92 C91 120.0 . . ?
C93 C92 C100 120.0(5) . . ?
C91 C92 C100 120.0(5) . . ?
C90 C91 H91 120.0 . . ?
C92 C91 C90 120.0 . . ?
C92 C91 H91 120.0 . . ?
C95 C94 C90 171.6(12) . . ?
C94 C95 C96 178.5(13) . . ?
C101 C100 C92 179.5(8) . . ?
C100 C101 C102 176.1(7) . . ?
C105 C106 H106 120.0 . . ?
C105 C106 C102 120.0 . . ?
C102 C106 H106 120.0 . . ?
C106 C105 H105 120.0 . . ?
C104 C105 C106 120.0 . . ?
C104 C105 H105 120.0 . . ?
C105 C104 H104 120.0 . . ?
C105 C104 N21 120.0 . . ?
N21 C104 H104 120.0 . . ?
C104 N21 Pd6 121.20(19) . . ?
C103 N21 Pd6 118.77(19) . . ?
C103 N21 C104 120.0 . . ?
N21 C103 H103 120.0 . . ?
N21 C103 C102 120.0 . . ?
C102 C103 H103 120.0 . . ?
C106 C102 C101 123.8(4) . . ?
C103 C102 C101 116.2(4) . . ?
C103 C102 C106 120.0 . . ?
C110 C109 C108 120.0 . . ?
C110 C109 C113 123.2(3) . . ?
C108 C109 C113 116.8(3) . . ?
C109 C110 H110 120.0 . . ?
C111 C110 C109 120.0 . . ?
C111 C110 H110 120.0 . . ?
C110 C111 H111 120.0 . . ?
C110 C111 C112 120.0 . . ?
C112 C111 H111 120.0 . . ?
C111 C112 H112 120.0 . . ?
N7 C112 C111 120.0 . . ?
N7 C112 H112 120.0 . . ?
C112 N7 Pd2 122.11(16) . . ?
C112 N7 C108 120.0 . . ?
C108 N7 Pd2 117.74(16) . . ?
C109 C108 H108 120.0 . . ?
N7 C108 C109 120.0 . . ?
N7 C108 H108 120.0 . . ?
C114 C113 C109 175.4(6) . . ?
C113 C114 C115 176.8(6) . . ?
C117 C116 H116 120.0 . . ?
C117 C116 C115 120.0 . . ?
C115 C116 H116 120.0 . . ?
C116 C117 C118 120.0 . . ?
C116 C117 C121 121.2(3) . . ?
C118 C117 C121 118.8(3) . . ?
C117 C118 H118 120.0 . . ?
C119 C118 C117 120.0 . . ?
C119 C118 H118 120.0 . . ?
C118 C119 C128 120.3(3) . . ?
C120 C119 C118 120.0 . . ?
C120 C119 C128 119.7(3) . . ?
C119 C120 H120 120.0 . . ?
C119 C120 C115 120.0 . . ?
C115 C120 H120 120.0 . . ?
C116 C115 C114 121.1(3) . . ?
C120 C115 C114 118.7(3) . . ?
C120 C115 C116 120.0 . . ?
C122 C121 C117 177.6(6) . . ?
C121 C122 C123 178.0(5) . . ?
N23 C125 H125 120.0 . . ?
N23 C125 C126 120.0 . . ?
C126 C125 H125 120.0 . . ?
C125 N23 Pd6 120.70(17) . . ?
C125 N23 C124 120.0 . . ?
C124 N23 Pd6 118.92(17) . . ?
N23 C124 H124 120.0 . . ?
C123 C124 N23 120.0 . . ?
C123 C124 H124 120.0 . . ?
C124 C123 C122 116.9(3) . . ?
C124 C123 C127 120.0 . . ?
C127 C123 C122 123.1(3) . . ?
C123 C127 H127 120.0 . . ?
C123 C127 C126 120.0 . . ?
C126 C127 H127 120.0 . . ?
C125 C126 H126 120.0 . . ?
C127 C126 C125 120.0 . . ?
C127 C126 H126 120.0 . . ?
C129 C128 C119 179.6(7) . . ?
C128 C129 C130 177.5(7) . . ?
C134 C130 C129 122.8(3) . . ?
C134 C130 C131 120.0 . . ?
C131 C130 C129 117.2(3) . . ?
C130 C134 H134 120.0 . . ?
C133 C134 C130 120.0 . . ?
C133 C134 H134 120.0 . . ?
C134 C133 H133 120.0 . . ?
C134 C133 C132 120.0 . . ?
C132 C133 H133 120.0 . . ?
C133 C132 H132 120.0 . . ?
C133 C132 N16 120.0 . . ?
N16 C132 H132 120.0 . . ?
C132 N16 Pd4 120.98(18) . . ?
C132 N16 C131 120.0 . . ?
C131 N16 Pd4 119.00(18) . . ?
C130 C131 H131 120.0 . . ?
N16 C131 C130 120.0 . . ?
N16 C131 H131 120.0 . . ?
C139 C138 C137 120.0 . . ?
C139 C138 C140 116.7(4) . . ?
C137 C138 C140 123.3(4) . . ?
C138 C139 H139 120.0 . . ?
N12 C139 C138 120.0 . . ?
N12 C139 H139 120.0 . . ?
C139 N12 Pd3 118.45(19) . . ?
C139 N12 C135 120.0 . . ?
C135 N12 Pd3 121.47(19) . . ?
N12 C135 H135 120.0 . . ?
N12 C135 C136 120.0 . . ?
C136 C135 H135 120.0 . . ?
C135 C136 H136 120.0 . . ?
C135 C136 C137 120.0 . . ?
C137 C136 H136 120.0 . . ?
C138 C137 H137 120.0 . . ?
C136 C137 C138 120.0 . . ?
C136 C137 H137 120.0 . . ?
C141 C140 C138 178.3(8) . . ?
C140 C141 C142 178.6(8) . . ?
C142 C143 H143 120.0 . . ?
C142 C143 C144 120.0 . . ?
C144 C143 H143 120.0 . . ?
C143 C142 C141 119.5(3) . . ?
C147 C142 C141 120.5(3) . . ?
C147 C142 C143 120.0 . . ?
C142 C147 H147 120.0 . . ?
C146 C147 C142 120.0 . . ?
C146 C147 H147 120.0 . . ?
C147 C146 C145 120.0 . . ?
C147 C146 C148 120.7(3) . . ?
C145 C146 C148 119.2(3) . . ?
C146 C145 H145 120.0 . . ?
C144 C145 C146 120.0 . . ?
C144 C145 H145 120.0 . . ?
C143 C144 C155 120.0(3) . . ?
C145 C144 C143 120.0 . . ?
C145 C144 C155 120.0(3) . . ?
C149 C148 C146 177.8(6) . . ?
C148 C149 C150 175.2(6) . . ?
N8 C152 H152 120.0 . . ?
N8 C152 C153 120.0 . . ?
C153 C152 H152 120.0 . . ?
C152 N8 Pd2 121.09(15) . . ?
C152 N8 C151 120.0 . . ?
C151 N8 Pd2 118.91(16) . . ?
N8 C151 H151 120.0 . . ?
N8 C151 C150 120.0 . . ?
C150 C151 H151 120.0 . . ?
C151 C150 C149 117.0(3) . . ?
C154 C150 C149 123.0(3) . . ?
C154 C150 C151 120.0 . . ?
C150 C154 H154 120.0 . . ?
C150 C154 C153 120.0 . . ?
C153 C154 H154 120.0 . . ?
C152 C153 H153 120.0 . . ?
C154 C153 C152 120.0 . . ?
C154 C153 H153 120.0 . . ?
C156 C155 C144 179.5(8) . . ?
C155 C156 C157 178.4(8) . . ?
C162 C166 C165 120.0 . . ?
C162 C166 C167 116.9(4) . . ?
C165 C166 C167 123.1(4) . . ?
C166 C162 H162 120.0 . . ?
C166 C162 N11 120.0 . . ?
N11 C162 H162 120.0 . . ?
C162 N11 Pd3 118.6(2) . . ?
C163 N11 Pd3 121.3(2) . . ?
C163 N11 C162 120.0 . . ?
N11 C163 H163 120.0 . . ?
N11 C163 C164 120.0 . . ?
C164 C163 H163 120.0 . . ?
C163 C164 H164 120.0 . . ?
C165 C164 C163 120.0 . . ?
C165 C164 H164 120.0 . . ?
C166 C165 H165 120.0 . . ?
C164 C165 C166 120.0 . . ?
C164 C165 H165 120.0 . . ?
C168 C167 C166 176.2(8) . . ?
C167 C168 C169 177.2(11) . . ?
C174 C169 C168 119.7(6) . . ?
C174 C169 C170 120.0 . . ?
C170 C169 C168 120.3(6) . . ?
C169 C174 H174 120.0 . . ?
C173 C174 C169 120.0 . . ?
C173 C174 H174 120.0 . . ?
C174 C173 C175 118.8(6) . . ?
C172 C173 C174 120.0 . . ?
C172 C173 C175 121.2(6) . . ?
C173 C172 H172 120.0 . . ?
C173 C172 C171 120.0 . . ?
C171 C172 H172 120.0 . . ?
C172 C171 C170 120.0 . . ?
C172 C171 C182 116.3(5) . . ?
C170 C171 C182 123.5(5) . . ?
C169 C170 H170 120.0 . . ?
C171 C170 C169 120.0 . . ?
C171 C170 H170 120.0 . . ?
C176 C175 C173 175.3(12) . . ?
C175 C176 C177 177.9(13) . . ?
C183 C182 C171 174.9(9) . . ?
C182 C183 C185 173.6(9) . . ?
C192 C191 H191 120.0 . . ?
C192 C191 C190 120.0 . . ?
C190 C191 H191 120.0 . . ?
C193 C192 C191 120.0 . . ?
C194 C192 C191 122.1(5) . . ?
C194 C192 C193 117.9(5) . . ?
C192 C193 H193 120.0 . . ?
C192 C193 N20 120.0 . . ?
N20 C193 H193 120.0 . . ?
C193 N20 Pd5 118.3(3) . . ?
C216 N20 Pd5 121.5(3) . . ?
C216 N20 C193 120.0 . . ?
N20 C216 H216 120.0 . . ?
N20 C216 C190 120.0 . . ?
C190 C216 H216 120.0 . . ?
C191 C190 H190 120.0 . . ?
C216 C190 C191 120.0 . . ?
C216 C190 H190 120.0 . . ?
C195 C194 C192 177.5(9) . . ?
C194 C195 C196 179.0(8) . . ?
C201 C196 C195 121.1(4) . . ?
C201 C196 C198 120.0 . . ?
C198 C196 C195 118.8(4) . . ?
C196 C201 H201 120.0 . . ?
C200 C201 C196 120.0 . . ?
C200 C201 H201 120.0 . . ?
C201 C200 C199 120.0 . . ?
C201 C200 C202 120.8(4) . . ?
C199 C200 C202 119.2(4) . . ?
C200 C199 H199 120.0 . . ?
C197 C199 C200 120.0 . . ?
C197 C199 H199 120.0 . . ?
C199 C197 C209 122.0(4) . . ?
C198 C197 C199 120.0 . . ?
C198 C197 C209 118.0(4) . . ?
C196 C198 H198 120.0 . . ?
C197 C198 C196 120.0 . . ?
C197 C198 H198 120.0 . . ?
C203 C202 C200 176.3(7) . . ?
C202 C203 C204 177.4(7) . . ?
C208 C204 C203 123.7(4) . . ?
C208 C204 C205 120.0 . . ?
C205 C204 C203 116.3(4) . . ?
C204 C208 H208 120.0 . . ?
C204 C208 C207 120.0 . . ?
C207 C208 H208 120.0 . . ?
C208 C207 H207 120.0 . . ?
C206 C207 C208 120.0 . . ?
C206 C207 H207 120.0 . . ?
C207 C206 H206 120.0 . . ?
C207 C206 N15 120.0 . . ?
N15 C206 H206 120.0 . . ?
C206 N15 Pd4 121.3(2) . . ?
C205 N15 Pd4 118.5(2) . . ?
C205 N15 C206 120.0 . . ?
C204 C205 H205 120.0 . . ?
N15 C205 C204 120.0 . . ?
N15 C205 H205 120.0 . . ?
C210 C209 C197 173.7(7) . . ?
C209 C210 C211 175.2(7) . . ?
C215 C211 C210 122.8(4) . . ?
C215 C211 C212 120.0 . . ?
C212 C211 C210 117.0(4) . . ?
C211 C215 H215 120.0 . . ?
C211 C215 C214 120.0 . . ?
C214 C215 H215 120.0 . . ?
C215 C214 H214 120.0 . . ?
C213 C214 C215 120.0 . . ?
C213 C214 H214 120.0 . . ?
C214 C213 H213 120.0 . . ?
N22 C213 C214 120.0 . . ?
N22 C213 H213 120.0 . . ?
C213 N22 Pd6 121.53(18) . . ?
C213 N22 C212 120.0 . . ?
C212 N22 Pd6 118.43(18) . . ?
C211 C212 H212 120.0 . . ?
N22 C212 C211 120.0 . . ?
N22 C212 H212 120.0 . . ?
F1 B1 F4 103.7(14) . . ?
F2 B1 F1 119.3(14) . . ?
F2 B1 F3 110.2(13) . . ?
F2 B1 F4 104.7(14) . . ?
F3 B1 F1 108.2(13) . . ?
F3 B1 F4 110.3(15) . . ?
F6 B2 F5 108.8(8) . . ?
F6 B2 F8 110.2(8) . . ?
F7 B2 F5 109.6(8) . . ?
F7 B2 F6 113.1(7) . . ?
F7 B2 F8 111.2(9) . . ?
F8 B2 F5 103.6(7) . . ?
F9 B3 F11 124.9(14) . . ?
F9 B3 F12 104.2(11) . . ?
F10 B3 F9 114.6(11) . . ?
F10 B3 F11 103.5(10) . . ?
F10 B3 F12 110.9(13) . . ?
F11 B3 F12 97.0(11) . . ?
F14 B4 F13 109.6(11) . . ?
F14 B4 F16 108.8(10) . . ?
F15 B4 F13 102.8(10) . . ?
F15 B4 F14 114.3(11) . . ?
F15 B4 F16 100.1(9) . . ?
F16 B4 F13 121.0(12) . . ?
F17 B5 F18 108.8(6) . . ?
F17 B5 F19 113.7(6) . . ?
F17 B5 F20 108.4(6) . . ?
F19 B5 F18 105.7(6) . . ?
F19 B5 F20 111.2(6) . . ?
F20 B5 F18 108.8(6) . . ?
F21 B6 F22 113.0(13) . . ?
F21 B6 F23 114.4(13) . . ?
F21 B6 F24 109.5(12) . . ?
F22 B6 F24 108.4(13) . . ?
F23 B6 F22 105.3(12) . . ?
F23 B6 F24 105.8(12) . . ?
F25 B7 F26 109.3(5) . . ?
F25 B7 F27 108.5(5) . . ?
F25 B7 F28 111.1(5) . . ?
F27 B7 F26 108.0(5) . . ?
F27 B7 F28 110.7(5) . . ?
F28 B7 F26 109.1(5) . . ?
F30 B8 F29 108.9(6) . . ?
F30 B8 F32 109.6(6) . . ?
F31 B8 F29 110.0(6) . . ?
F31 B8 F30 109.8(5) . . ?
F31 B8 F32 110.3(6) . . ?
F32 B8 F29 108.3(5) . . ?
F33 B9 F34 109.5(6) . . ?
F33 B9 F35 111.5(6) . . ?
F35 B9 F34 108.9(6) . . ?
F36 B9 F33 111.9(6) . . ?
F36 B9 F34 103.6(6) . . ?
F36 B9 F35 111.2(7) . . ?
H23A C233 H23B 109.5 . . ?
H23A C233 H23C 109.5 . . ?
H23B C233 H23C 109.5 . . ?
C234 C233 H23A 109.5 . . ?
C234 C233 H23B 109.5 . . ?
C234 C233 H23C 109.5 . . ?
N35 C234 C233 178.1(12) . . ?
N39 C255 C256 175.9(12) . . ?
C255 C256 H25A 109.5 . . ?
C255 C256 H25B 109.5 . . ?
C255 C256 H25C 109.5 . . ?
H25A C256 H25B 109.5 . . ?
H25A C256 H25C 109.5 . . ?
H25B C256 H25C 109.5 . . ?
H24A C241 H24B 109.5 . . ?
H24A C241 H24C 109.5 . . ?
H24B C241 H24C 109.5 . . ?
C242 C241 H24A 109.5 . . ?
C242 C241 H24B 109.5 . . ?
C242 C241 H24C 109.5 . . ?
N40 C242 C241 172.1(12) . . ?
H23D C239 H23E 109.5 . . ?
H23D C239 H23F 109.5 . . ?
H23E C239 H23F 109.5 . . ?
C240 C239 H23D 109.5 . . ?
C240 C239 H23E 109.5 . . ?
C240 C239 H23F 109.5 . . ?
N43 C240 C239 177.6(15) . . ?
N44 C235 C236 175.8(12) . . ?
C235 C236 H23G 109.5 . . ?
C235 C236 H23H 109.5 . . ?
C235 C236 H23I 109.5 . . ?
H23G C236 H23H 109.5 . . ?
H23G C236 H23I 109.5 . . ?
H23H C236 H23I 109.5 . . ?
H23J C237 H23K 109.5 . . ?
H23J C237 H23L 109.5 . . ?
H23K C237 H23L 109.5 . . ?
C238 C237 H23J 109.5 . . ?
C238 C237 H23K 109.5 . . ?
C238 C237 H23L 109.5 . . ?
N45 C238 C237 175.7(16) . . ?

loop_
_geom_bond_atom_site_label_1
_geom_bond_atom_site_label_2
_geom_bond_distance
_geom_bond_site_symmetry_2
_geom_bond_publ_flag
Pd1 N1 2.008(3) . ?
Pd1 N2 2.004(4) . ?
Pd1 N3 2.039(4) . ?
Pd1 N4 1.994(4) . ?
Pd2 N5 2.016(2) . ?
Pd2 N6 2.010(3) . ?
Pd2 N7 2.010(3) . ?
Pd2 N8 2.007(2) . ?
Pd3 N9 2.011(3) . ?
Pd3 N10 2.003(3) . ?
Pd3 N12 2.013(3) . ?
Pd3 N11 2.006(3) . ?
Pd4 N13 2.009(3) . ?
Pd4 N14 2.013(3) . ?
Pd4 N16 2.017(3) . ?
Pd4 N15 2.012(3) . ?
Pd5 N17 2.050(6) . ?
Pd5 N18 2.025(4) . ?
Pd5 N19 1.932(6) . ?
Pd5 N20 2.020(4) . ?
Pd6 N24 2.019(3) . ?
Pd6 N21 2.005(3) . ?
Pd6 N23 2.002(2) . ?
Pd6 N22 2.005(3) . ?
N13 C159 1.3900 . ?
N13 C158 1.3900 . ?
C159 H159 0.9500 . ?
C159 C160 1.3900 . ?
C160 H160 0.9500 . ?
C160 C161 1.3900 . ?
C161 H161 0.9500 . ?
C161 C157 1.3900 . ?
C157 C158 1.3900 . ?
C157 C156 1.422(7) . ?
C158 H158 0.9500 . ?
N14 C184 1.3900 . ?
N14 C188 1.3900 . ?
C184 H184 0.9500 . ?
C184 C185 1.3900 . ?
C185 C186 1.3900 . ?
C185 C183 1.353(10) . ?
C186 H186 0.9500 . ?
C186 C187 1.3900 . ?
C187 H187 0.9500 . ?
C187 C188 1.3900 . ?
C188 H188 0.9500 . ?
N17 C179 1.3900 . ?
N17 C178 1.3900 . ?
C179 H179 0.9500 . ?
C179 C180 1.3900 . ?
C180 H180 0.9500 . ?
C180 C181 1.3900 . ?
C181 H181 0.9500 . ?
C181 C177 1.3900 . ?
C177 C178 1.3900 . ?
C177 C176 1.433(12) . ?
C178 H178 0.9500 . ?
N18 C78 1.3900 . ?
N18 C77 1.3900 . ?
C78 H78 0.9500 . ?
C78 C79 1.3900 . ?
C79 H79 0.9500 . ?
C79 C80 1.3900 . ?
C80 H80 0.9500 . ?
C80 C76 1.3900 . ?
C76 C77 1.3900 . ?
C76 C75 1.413(11) . ?
C77 H77 0.9500 . ?
N19 C99 1.3900 . ?
N19 C189 1.3900 . ?
C99 H99 0.9500 . ?
C99 C96 1.3900 . ?
C96 C97 1.3900 . ?
C96 C95 1.407(13) . ?
C97 H97 0.9500 . ?
C97 C98 1.3900 . ?
C98 H98 0.9500 . ?
C98 C189 1.3900 . ?
C189 H189 0.9500 . ?
C3 H3 0.9500 . ?
C3 C2 1.3900 . ?
C3 C4 1.3900 . ?
C2 H2 0.9500 . ?
C2 C1 1.3900 . ?
C1 H1 0.9500 . ?
C1 N1 1.3900 . ?
N1 C5 1.3900 . ?
C5 H5 0.9500 . ?
C5 C4 1.3900 . ?
C4 C6 1.425(7) . ?
C6 C7 1.191(9) . ?
C7 C8 1.424(7) . ?
C9 H9 0.9500 . ?
C9 C8 1.3900 . ?
C9 C10 1.3900 . ?
C8 C13 1.3900 . ?
C13 H13 0.9500 . ?
C13 C12 1.3900 . ?
C12 C11 1.3900 . ?
C12 C21 1.434(7) . ?
C11 H11 0.9500 . ?
C11 C10 1.3900 . ?
C10 C14 1.428(6) . ?
C14 C15 1.201(8) . ?
C15 C17 1.422(6) . ?
C18 H18 0.9500 . ?
C18 C17 1.3900 . ?
C18 C19 1.3900 . ?
C17 C16 1.3900 . ?
C16 H16 0.9500 . ?
C16 N5 1.3900 . ?
N5 C20 1.3900 . ?
C20 H20 0.9500 . ?
C20 C19 1.3900 . ?
C19 H19 0.9500 . ?
C21 C22 1.197(8) . ?
C22 C23 1.414(7) . ?
C25 H25 0.9500 . ?
C25 N24 1.3900 . ?
C25 C26 1.3900 . ?
N24 C24 1.3900 . ?
C24 H24 0.9500 . ?
C24 C23 1.3900 . ?
C23 C27 1.3900 . ?
C27 H27 0.9500 . ?
C27 C26 1.3900 . ?
C26 H26 0.9500 . ?
C28 H28 0.9500 . ?
C28 C29 1.3900 . ?
C28 N2 1.3900 . ?
C29 C30 1.3900 . ?
C29 C33 1.437(8) . ?
C30 H30 0.9500 . ?
C30 C31 1.3900 . ?
C31 H31 0.9500 . ?
C31 C32 1.3900 . ?
C32 H32 0.9500 . ?
C32 N2 1.3900 . ?
C33 C34 1.160(10) . ?
C34 C35 1.451(8) . ?
C36 H36 0.9500 . ?
C36 C35 1.3900 . ?
C36 C37 1.3900 . ?
C35 C40 1.3900 . ?
C40 H40 0.9500 . ?
C40 C39 1.3900 . ?
C39 C38 1.3900 . ?
C39 C47 1.442(7) . ?
C38 H38 0.9500 . ?
C38 C37 1.3900 . ?
C37 C41 1.443(7) . ?
C41 C42 1.192(8) . ?
C42 C43 1.419(6) . ?
C45 H45 0.9500 . ?
C45 C107 1.3900 . ?
C45 N6 1.3900 . ?
C107 H107 0.9500 . ?
C107 C46 1.3900 . ?
C46 H46 0.9500 . ?
C46 C43 1.3900 . ?
C43 C44 1.3900 . ?
C44 H44 0.9500 . ?
C44 N6 1.3900 . ?
C47 C48 1.203(9) . ?
C48 C49 1.410(7) . ?
C49 C50 1.3900 . ?
C49 C53 1.3900 . ?
C50 H50 0.9500 . ?
C50 N9 1.3900 . ?
N9 C51 1.3900 . ?
C51 H51 0.9500 . ?
C51 C52 1.3900 . ?
C52 H52 0.9500 . ?
C52 C53 1.3900 . ?
C53 H53 0.9500 . ?
C57 C58 1.3900 . ?
C57 C56 1.3900 . ?
C57 C59 1.404(12) . ?
C58 H58 0.9500 . ?
C58 N3 1.3900 . ?
N3 C54 1.3900 . ?
C54 H54 0.9500 . ?
C54 C55 1.3900 . ?
C55 H55 0.9500 . ?
C55 C56 1.3900 . ?
C56 H56 0.9500 . ?
C59 C60 1.217(13) . ?
C60 C61 1.404(12) . ?
C61 C66 1.3900 . ?
C61 C62 1.3900 . ?
C66 H66 0.9500 . ?
C66 C65 1.3900 . ?
C65 C64 1.3900 . ?
C65 C74 1.415(11) . ?
C64 H64 0.9500 . ?
C64 C63 1.3900 . ?
C63 C62 1.3900 . ?
C63 C67 1.421(8) . ?
C62 H62 0.9500 . ?
C67 C68 1.207(10) . ?
C68 C69 1.409(8) . ?
C69 C70 1.3900 . ?
C69 C73 1.3900 . ?
C70 H70 0.9500 . ?
C70 N10 1.3900 . ?
N10 C71 1.3900 . ?
C71 H71 0.9500 . ?
C71 C72 1.3900 . ?
C72 H72 0.9500 . ?
C72 C73 1.3900 . ?
C73 H73 0.9500 . ?
C74 C75 1.214(13) . ?
C83 H83 0.9500 . ?
C83 C84 1.3900 . ?
C83 C82 1.3900 . ?
C84 C85 1.3900 . ?
C84 C86 1.428(12) . ?
C85 H85 0.9500 . ?
C85 N4 1.3900 . ?
N4 C81 1.3900 . ?
C81 H81 0.9500 . ?
C81 C82 1.3900 . ?
C82 H82 0.9500 . ?
C86 C87 1.219(13) . ?
C87 C88 1.436(12) . ?
C90 C89 1.3900 . ?
C90 C91 1.3900 . ?
C90 C94 1.466(12) . ?
C89 H89 0.9500 . ?
C89 C88 1.3900 . ?
C88 C93 1.3900 . ?
C93 H93 0.9500 . ?
C93 C92 1.3900 . ?
C92 C91 1.3900 . ?
C92 C100 1.412(8) . ?
C91 H91 0.9500 . ?
C94 C95 1.216(14) . ?
C100 C101 1.209(10) . ?
C101 C102 1.424(8) . ?
C106 H106 0.9500 . ?
C106 C105 1.3900 . ?
C106 C102 1.3900 . ?
C105 H105 0.9500 . ?
C105 C104 1.3900 . ?
C104 H104 0.9500 . ?
C104 N21 1.3900 . ?
N21 C103 1.3900 . ?
C103 H103 0.9500 . ?
C103 C102 1.3900 . ?
C109 C110 1.3900 . ?
C109 C108 1.3900 . ?
C109 C113 1.440(6) . ?
C110 H110 0.9500 . ?
C110 C111 1.3900 . ?
C111 H111 0.9500 . ?
C111 C112 1.3900 . ?
C112 H112 0.9500 . ?
C112 N7 1.3900 . ?
N7 C108 1.3900 . ?
C108 H108 0.9500 . ?
C113 C114 1.179(7) . ?
C114 C115 1.444(5) . ?
C116 H116 0.9500 . ?
C116 C117 1.3900 . ?
C116 C115 1.3900 . ?
C117 C118 1.3900 . ?
C117 C121 1.427(6) . ?
C118 H118 0.9500 . ?
C118 C119 1.3900 . ?
C119 C120 1.3900 . ?
C119 C128 1.430(6) . ?
C120 H120 0.9500 . ?
C120 C115 1.3900 . ?
C121 C122 1.197(8) . ?
C122 C123 1.426(6) . ?
C125 H125 0.9500 . ?
C125 N23 1.3900 . ?
C125 C126 1.3900 . ?
N23 C124 1.3900 . ?
C124 H124 0.9500 . ?
C124 C123 1.3900 . ?
C123 C127 1.3900 . ?
C127 H127 0.9500 . ?
C127 C126 1.3900 . ?
C126 H126 0.9500 . ?
C128 C129 1.211(8) . ?
C129 C130 1.404(6) . ?
C130 C134 1.3900 . ?
C130 C131 1.3900 . ?
C134 H134 0.9500 . ?
C134 C133 1.3900 . ?
C133 H133 0.9500 . ?
C133 C132 1.3900 . ?
C132 H132 0.9500 . ?
C132 N16 1.3900 . ?
N16 C131 1.3900 . ?
C131 H131 0.9500 . ?
C138 C139 1.3900 . ?
C138 C137 1.3900 . ?
C138 C140 1.453(7) . ?
C139 H139 0.9500 . ?
C139 N12 1.3900 . ?
N12 C135 1.3900 . ?
C135 H135 0.9500 . ?
C135 C136 1.3900 . ?
C136 H136 0.9500 . ?
C136 C137 1.3900 . ?
C137 H137 0.9500 . ?
C140 C141 1.151(8) . ?
C141 C142 1.462(7) . ?
C143 H143 0.9500 . ?
C143 C142 1.3900 . ?
C143 C144 1.3900 . ?
C142 C147 1.3900 . ?
C147 H147 0.9500 . ?
C147 C146 1.3900 . ?
C146 C145 1.3900 . ?
C146 C148 1.436(6) . ?
C145 H145 0.9500 . ?
C145 C144 1.3900 . ?
C144 C155 1.448(6) . ?
C148 C149 1.199(7) . ?
C149 C150 1.425(6) . ?
C152 H152 0.9500 . ?
C152 N8 1.3900 . ?
C152 C153 1.3900 . ?
N8 C151 1.3900 . ?
C151 H151 0.9500 . ?
C151 C150 1.3900 . ?
C150 C154 1.3900 . ?
C154 H154 0.9500 . ?
C154 C153 1.3900 . ?
C153 H153 0.9500 . ?
C155 C156 1.191(8) . ?
C166 C162 1.3900 . ?
C166 C165 1.3900 . ?
C166 C167 1.408(8) . ?
C162 H162 0.9500 . ?
C162 N11 1.3900 . ?
N11 C163 1.3900 . ?
C163 H163 0.9500 . ?
C163 C164 1.3900 . ?
C164 H164 0.9500 . ?
C164 C165 1.3900 . ?
C165 H165 0.9500 . ?
C167 C168 1.227(10) . ?
C168 C169 1.406(9) . ?
C169 C174 1.3900 . ?
C169 C170 1.3900 . ?
C174 H174 0.9500 . ?
C174 C173 1.3900 . ?
C173 C172 1.3900 . ?
C173 C175 1.458(11) . ?
C172 H172 0.9500 . ?
C172 C171 1.3900 . ?
C171 C170 1.3900 . ?
C171 C182 1.458(11) . ?
C170 H170 0.9500 . ?
C175 C176 1.141(13) . ?
C182 C183 1.212(12) . ?
C191 H191 0.9500 . ?
C191 C192 1.3900 . ?
C191 C190 1.3900 . ?
C192 C193 1.3900 . ?
C192 C194 1.374(9) . ?
C193 H193 0.9500 . ?
C193 N20 1.3900 . ?
N20 C216 1.3900 . ?
C216 H216 0.9500 . ?
C216 C190 1.3900 . ?
C190 H190 0.9500 . ?
C194 C195 1.185(10) . ?
C195 C196 1.469(9) . ?
C196 C201 1.3900 . ?
C196 C198 1.3900 . ?
C201 H201 0.9500 . ?
C201 C200 1.3900 . ?
C200 C199 1.3900 . ?
C200 C202 1.427(8) . ?
C199 H199 0.9500 . ?
C199 C197 1.3900 . ?
C197 C198 1.3900 . ?
C197 C209 1.441(7) . ?
C198 H198 0.9500 . ?
C202 C203 1.209(9) . ?
C203 C204 1.428(8) . ?
C204 C208 1.3900 . ?
C204 C205 1.3900 . ?
C208 H208 0.9500 . ?
C208 C207 1.3900 . ?
C207 H207 0.9500 . ?
C207 C206 1.3900 . ?
C206 H206 0.9500 . ?
C206 N15 1.3900 . ?
N15 C205 1.3900 . ?
C205 H205 0.9500 . ?
C209 C210 1.186(8) . ?
C210 C211 1.437(6) . ?
C211 C215 1.3900 . ?
C211 C212 1.3900 . ?
C215 H215 0.9500 . ?
C215 C214 1.3900 . ?
C214 H214 0.9500 . ?
C214 C213 1.3900 . ?
C213 H213 0.9500 . ?
C213 N22 1.3900 . ?
N22 C212 1.3900 . ?
C212 H212 0.9500 . ?
F1 B1 1.384(12) . ?
F2 B1 1.364(12) . ?
F3 B1 1.382(12) . ?
F4 B1 1.389(12) . ?
F5 B2 1.379(9) . ?
F6 B2 1.355(8) . ?
F7 B2 1.327(8) . ?
F8 B2 1.366(9) . ?
F9 B3 1.340(10) . ?
F10 B3 1.318(11) . ?
F11 B3 1.356(11) . ?
F12 B3 1.377(11) . ?
F13 B4 1.409(10) . ?
F14 B4 1.380(10) . ?
F15 B4 1.347(11) . ?
F16 B4 1.399(10) . ?
F17 B5 1.351(8) . ?
F18 B5 1.374(7) . ?
F19 B5 1.358(7) . ?
F20 B5 1.371(7) . ?
F21 B6 1.387(11) . ?
F22 B6 1.391(12) . ?
F23 B6 1.388(12) . ?
F24 B6 1.393(12) . ?
F25 B7 1.381(7) . ?
F26 B7 1.392(7) . ?
F27 B7 1.380(7) . ?
F28 B7 1.384(6) . ?
F29 B8 1.389(7) . ?
F30 B8 1.379(7) . ?
F31 B8 1.362(7) . ?
F32 B8 1.380(7) . ?
F33 B9 1.361(7) . ?
F34 B9 1.403(8) . ?
F35 B9 1.381(8) . ?
F36 B9 1.356(8) . ?
N35 C234 1.101(9) . ?
C233 H23A 0.9800 . ?
C233 H23B 0.9800 . ?
C233 H23C 0.9800 . ?
C233 C234 1.456(11) . ?
N39 C255 1.179(11) . ?
C255 C256 1.445(12) . ?
C256 H25A 0.9800 . ?
C256 H25B 0.9800 . ?
C256 H25C 0.9800 . ?
N40 C242 1.133(10) . ?
C241 H24A 0.9800 . ?
C241 H24B 0.9800 . ?
C241 H24C 0.9800 . ?
C241 C242 1.457(11) . ?
N43 C240 1.133(11) . ?
C239 H23D 0.9800 . ?
C239 H23E 0.9800 . ?
C239 H23F 0.9800 . ?
C239 C240 1.489(12) . ?
N44 C235 1.152(12) . ?
C235 C236 1.470(13) . ?
C236 H23G 0.9800 . ?
C236 H23H 0.9800 . ?
C236 H23I 0.9800 . ?
N45 C238 1.171(11) . ?
C237 H23J 0.9800 . ?
C237 H23K 0.9800 . ?
C237 H23L 0.9800 . ?
C237 C238 1.441(12) . ?

loop_
_geom_torsion_atom_site_label_1
_geom_torsion_atom_site_label_2
_geom_torsion_atom_site_label_3
_geom_torsion_atom_site_label_4
_geom_torsion
_geom_torsion_site_symmetry_1
_geom_torsion_site_symmetry_2
_geom_torsion_site_symmetry_3
_geom_torsion_site_symmetry_4
_geom_torsion_publ_flag
Pd1 N1 C5 C4 -179.3(3) . . . . ?
Pd1 N3 C54 C55 170.1(4) . . . . ?
Pd1 N4 C81 C82 178.3(4) . . . . ?
Pd2 N5 C20 C19 167.0(3) . . . . ?
Pd2 N7 C108 C109 -175.6(2) . . . . ?
Pd2 N8 C151 C150 -179.8(3) . . . . ?
Pd3 N9 C51 C52 172.8(3) . . . . ?
Pd3 N10 C71 C72 178.6(3) . . . . ?
Pd3 N12 C135 C136 -176.8(3) . . . . ?
Pd3 N11 C163 C164 177.2(4) . . . . ?
Pd4 N13 C159 C160 174.2(3) . . . . ?
Pd4 N13 C158 C157 -174.1(3) . . . . ?
Pd4 N14 C184 C185 -175.9(3) . . . . ?
Pd4 N14 C188 C187 175.8(3) . . . . ?
Pd4 N16 C131 C130 -178.4(3) . . . . ?
Pd4 N15 C205 C204 175.2(3) . . . . ?
Pd5 N17 C179 C180 171.7(5) . . . . ?
Pd5 N17 C178 C177 -171.7(5) . . . . ?
Pd5 N18 C78 C79 172.7(4) . . . . ?
Pd5 N18 C77 C76 -172.9(4) . . . . ?
Pd5 N19 C99 C96 179.4(4) . . . . ?
Pd5 N19 C189 C98 -179.4(4) . . . . ?
Pd5 N20 C216 C190 174.8(4) . . . . ?
Pd6 N24 C24 C23 -172.6(3) . . . . ?
Pd6 N21 C103 C102 178.1(3) . . . . ?
Pd6 N23 C124 C123 -173.0(3) . . . . ?
Pd6 N22 C212 C211 -177.7(2) . . . . ?
N13 C159 C160 C161 0.0 . . . . ?
C159 N13 C158 C157 0.0 . . . . ?
C159 C160 C161 C157 0.0 . . . . ?
C160 C161 C157 C158 0.0 . . . . ?
C160 C161 C157 C156 -179.2(5) . . . . ?
C161 C157 C158 N13 0.0 . . . . ?
C158 N13 C159 C160 0.0 . . . . ?
N14 C184 C185 C186 0.0 . . . . ?
N14 C184 C185 C183 177.9(5) . . . . ?
C184 N14 C188 C187 0.0 . . . . ?
C184 C185 C186 C187 0.0 . . . . ?
C185 C186 C187 C188 0.0 . . . . ?
C186 C187 C188 N14 0.0 . . . . ?
C188 N14 C184 C185 0.0 . . . . ?
N17 C179 C180 C181 0.0 . . . . ?
C179 N17 C178 C177 0.0 . . . . ?
C179 C180 C181 C177 0.0 . . . . ?
C180 C181 C177 C178 0.0 . . . . ?
C180 C181 C177 C176 174.7(8) . . . . ?
C181 C177 C178 N17 0.0 . . . . ?
C178 N17 C179 C180 0.0 . . . . ?
N18 C78 C79 C80 0.0 . . . . ?
C78 N18 C77 C76 0.0 . . . . ?
C78 C79 C80 C76 0.0 . . . . ?
C79 C80 C76 C77 0.0 . . . . ?
C79 C80 C76 C75 -175.5(8) . . . . ?
C80 C76 C77 N18 0.0 . . . . ?
C77 N18 C78 C79 0.0 . . . . ?
N19 C99 C96 C97 0.0 . . . . ?
N19 C99 C96 C95 -178.4(7) . . . . ?
C99 N19 C189 C98 0.0 . . . . ?
C99 C96 C97 C98 0.0 . . . . ?
C96 C97 C98 C189 0.0 . . . . ?
C97 C98 C189 N19 0.0 . . . . ?
C189 N19 C99 C96 0.0 . . . . ?
C3 C2 C1 N1 0.0 . . . . ?
C2 C3 C4 C5 0.0 . . . . ?
C2 C3 C4 C6 178.4(6) . . . . ?
C2 C1 N1 Pd1 179.2(3) . . . . ?
C2 C1 N1 C5 0.0 . . . . ?
C1 N1 C5 C4 0.0 . . . . ?
N1 C5 C4 C3 0.0 . . . . ?
N1 C5 C4 C6 -178.4(6) . . . . ?
C4 C3 C2 C1 0.0 . . . . ?
C7 C8 C13 C12 -179.3(5) . . . . ?
C9 C8 C13 C12 0.0 . . . . ?
C8 C9 C10 C11 0.0 . . . . ?
C8 C9 C10 C14 -176.4(5) . . . . ?
C8 C13 C12 C11 0.0 . . . . ?
C8 C13 C12 C21 178.4(5) . . . . ?
C13 C12 C11 C10 0.0 . . . . ?
C12 C11 C10 C9 0.0 . . . . ?
C12 C11 C10 C14 176.4(5) . . . . ?
C10 C9 C8 C7 179.3(5) . . . . ?
C10 C9 C8 C13 0.0 . . . . ?
C15 C17 C16 N5 -178.9(5) . . . . ?
C18 C17 C16 N5 0.0 . . . . ?
C17 C18 C19 C20 0.0 . . . . ?
C17 C16 N5 Pd2 -167.0(3) . . . . ?
C17 C16 N5 C20 0.0 . . . . ?
C16 N5 C20 C19 0.0 . . . . ?
N5 C20 C19 C18 0.0 . . . . ?
C19 C18 C17 C15 178.8(5) . . . . ?
C19 C18 C17 C16 0.0 . . . . ?
C21 C12 C11 C10 -178.4(5) . . . . ?
C22 C23 C27 C26 177.1(5) . . . . ?
C25 N24 C24 C23 0.0 . . . . ?
N24 C25 C26 C27 0.0 . . . . ?
N24 C24 C23 C22 -177.2(5) . . . . ?
N24 C24 C23 C27 0.0 . . . . ?
C24 C23 C27 C26 0.0 . . . . ?
C23 C27 C26 C25 0.0 . . . . ?
C26 C25 N24 Pd6 172.4(3) . . . . ?
C26 C25 N24 C24 0.0 . . . . ?
C28 C29 C30 C31 0.0 . . . . ?
C29 C28 N2 Pd1 -179.6(4) . . . . ?
C29 C28 N2 C32 0.0 . . . . ?
C29 C30 C31 C32 0.0 . . . . ?
C30 C31 C32 N2 0.0 . . . . ?
C31 C32 N2 Pd1 179.6(4) . . . . ?
C31 C32 N2 C28 0.0 . . . . ?
N2 C28 C29 C30 0.0 . . . . ?
N2 C28 C29 C33 179.2(7) . . . . ?
C33 C29 C30 C31 -179.2(7) . . . . ?
C34 C35 C40 C39 -177.7(6) . . . . ?
C36 C35 C40 C39 0.0 . . . . ?
C35 C36 C37 C38 0.0 . . . . ?
C35 C36 C37 C41 -178.7(5) . . . . ?
C35 C40 C39 C38 0.0 . . . . ?
C35 C40 C39 C47 -175.5(5) . . . . ?
C40 C39 C38 C37 0.0 . . . . ?
C39 C38 C37 C36 0.0 . . . . ?
C39 C38 C37 C41 178.6(5) . . . . ?
C37 C36 C35 C34 177.7(6) . . . . ?
C37 C36 C35 C40 0.0 . . . . ?
C42 C43 C44 N6 176.3(4) . . . . ?
C45 C107 C46 C43 0.0 . . . . ?
C107 C45 N6 Pd2 172.9(2) . . . . ?
C107 C45 N6 C44 0.0 . . . . ?
C107 C46 C43 C42 -176.0(4) . . . . ?
C107 C46 C43 C44 0.0 . . . . ?
C46 C43 C44 N6 0.0 . . . . ?
C43 C44 N6 Pd2 -173.0(2) . . . . ?
C43 C44 N6 C45 0.0 . . . . ?
N6 C45 C107 C46 0.0 . . . . ?
C47 C39 C38 C37 175.4(5) . . . . ?
C48 C49 C50 N9 179.2(5) . . . . ?
C48 C49 C53 C52 -179.2(5) . . . . ?
C49 C50 N9 Pd3 -172.7(3) . . . . ?
C49 C50 N9 C51 0.0 . . . . ?
C50 C49 C53 C52 0.0 . . . . ?
C50 N9 C51 C52 0.0 . . . . ?
N9 C51 C52 C53 0.0 . . . . ?
C51 C52 C53 C49 0.0 . . . . ?
C53 C49 C50 N9 0.0 . . . . ?
C57 C58 N3 Pd1 -170.2(4) . . . . ?
C57 C58 N3 C54 0.0 . . . . ?
C58 C57 C56 C55 0.0 . . . . ?
C58 N3 C54 C55 0.0 . . . . ?
N3 C54 C55 C56 0.0 . . . . ?
C54 C55 C56 C57 0.0 . . . . ?
C56 C57 C58 N3 0.0 . . . . ?
C59 C57 C58 N3 -177.9(7) . . . . ?
C59 C57 C56 C55 177.8(7) . . . . ?
C60 C61 C66 C65 178.9(6) . . . . ?
C60 C61 C62 C63 -178.9(6) . . . . ?
C61 C66 C65 C64 0.0 . . . . ?
C61 C66 C65 C74 -174.3(6) . . . . ?
C66 C61 C62 C63 0.0 . . . . ?
C66 C65 C64 C63 0.0 . . . . ?
C65 C64 C63 C62 0.0 . . . . ?
C65 C64 C63 C67 -178.8(5) . . . . ?
C64 C63 C62 C61 0.0 . . . . ?
C62 C61 C66 C65 0.0 . . . . ?
C67 C63 C62 C61 178.8(5) . . . . ?
C68 C69 C70 N10 -179.7(5) . . . . ?
C68 C69 C73 C72 179.7(6) . . . . ?
C69 C70 N10 Pd3 -178.6(3) . . . . ?
C69 C70 N10 C71 0.0 . . . . ?
C70 C69 C73 C72 0.0 . . . . ?
C70 N10 C71 C72 0.0 . . . . ?
N10 C71 C72 C73 0.0 . . . . ?
C71 C72 C73 C69 0.0 . . . . ?
C73 C69 C70 N10 0.0 . . . . ?
C74 C65 C64 C63 174.2(6) . . . . ?
C75 C76 C77 N18 175.9(7) . . . . ?
C83 C84 C85 N4 0.0 . . . . ?
C84 C83 C82 C81 0.0 . . . . ?
C84 C85 N4 Pd1 -178.4(3) . . . . ?
C84 C85 N4 C81 0.0 . . . . ?
C85 N4 C81 C82 0.0 . . . . ?
N4 C81 C82 C83 0.0 . . . . ?
C82 C83 C84 C85 0.0 . . . . ?
C82 C83 C84 C86 -178.1(7) . . . . ?
C86 C84 C85 N4 178.2(7) . . . . ?
C87 C88 C93 C92 178.7(6) . . . . ?
C90 C89 C88 C87 -178.7(6) . . . . ?
C90 C89 C88 C93 0.0 . . . . ?
C89 C90 C91 C92 0.0 . . . . ?
C89 C88 C93 C92 0.0 . . . . ?
C88 C93 C92 C91 0.0 . . . . ?
C88 C93 C92 C100 -179.5(5) . . . . ?
C93 C92 C91 C90 0.0 . . . . ?
C91 C90 C89 C88 0.0 . . . . ?
C94 C90 C89 C88 179.0(6) . . . . ?
C94 C90 C91 C92 -179.0(6) . . . . ?
C95 C96 C97 C98 178.3(7) . . . . ?
C100 C92 C91 C90 179.5(5) . . . . ?
C106 C105 C104 N21 0.0 . . . . ?
C105 C106 C102 C101 179.7(6) . . . . ?
C105 C106 C102 C103 0.0 . . . . ?
C105 C104 N21 Pd6 -178.1(3) . . . . ?
C105 C104 N21 C103 0.0 . . . . ?
C104 N21 C103 C102 0.0 . . . . ?
N21 C103 C102 C101 -179.7(6) . . . . ?
N21 C103 C102 C106 0.0 . . . . ?
C102 C106 C105 C104 0.0 . . . . ?
C109 C110 C111 C112 0.0 . . . . ?
C110 C109 C108 N7 0.0 . . . . ?
C110 C111 C112 N7 0.0 . . . . ?
C111 C112 N7 Pd2 175.4(2) . . . . ?
C111 C112 N7 C108 0.0 . . . . ?
C112 N7 C108 C109 0.0 . . . . ?
C108 C109 C110 C111 0.0 . . . . ?
C113 C109 C110 C111 -178.0(4) . . . . ?
C113 C109 C108 N7 178.1(4) . . . . ?
C116 C117 C118 C119 0.0 . . . . ?
C117 C116 C115 C114 176.2(4) . . . . ?
C117 C116 C115 C120 0.0 . . . . ?
C117 C118 C119 C120 0.0 . . . . ?
C117 C118 C119 C128 179.5(4) . . . . ?
C118 C119 C120 C115 0.0 . . . . ?
C119 C120 C115 C114 -176.3(4) . . . . ?
C119 C120 C115 C116 0.0 . . . . ?
C115 C116 C117 C118 0.0 . . . . ?
C115 C116 C117 C121 179.8(4) . . . . ?
C121 C117 C118 C119 -179.8(4) . . . . ?
C122 C123 C127 C126 -179.4(5) . . . . ?
C125 N23 C124 C123 0.0 . . . . ?
N23 C125 C126 C127 0.0 . . . . ?
N23 C124 C123 C122 179.5(4) . . . . ?
N23 C124 C123 C127 0.0 . . . . ?
C124 C123 C127 C126 0.0 . . . . ?
C123 C127 C126 C125 0.0 . . . . ?
C126 C125 N23 Pd6 172.8(3) . . . . ?
C126 C125 N23 C124 0.0 . . . . ?
C128 C119 C120 C115 -179.5(4) . . . . ?
C129 C130 C134 C133 177.8(5) . . . . ?
C129 C130 C131 N16 -177.9(5) . . . . ?
C130 C134 C133 C132 0.0 . . . . ?
C134 C130 C131 N16 0.0 . . . . ?
C134 C133 C132 N16 0.0 . . . . ?
C133 C132 N16 Pd4 178.4(3) . . . . ?
C133 C132 N16 C131 0.0 . . . . ?
C132 N16 C131 C130 0.0 . . . . ?
C131 C130 C134 C133 0.0 . . . . ?
C138 C139 N12 Pd3 176.9(3) . . . . ?
C138 C139 N12 C135 0.0 . . . . ?
C139 C138 C137 C136 0.0 . . . . ?
C139 N12 C135 C136 0.0 . . . . ?
N12 C135 C136 C137 0.0 . . . . ?
C135 C136 C137 C138 0.0 . . . . ?
C137 C138 C139 N12 0.0 . . . . ?
C140 C138 C139 N12 179.8(5) . . . . ?
C140 C138 C137 C136 -179.8(5) . . . . ?
C141 C142 C147 C146 177.7(5) . . . . ?
C143 C142 C147 C146 0.0 . . . . ?
C142 C143 C144 C145 0.0 . . . . ?
C142 C143 C144 C155 179.9(5) . . . . ?
C142 C147 C146 C145 0.0 . . . . ?
C142 C147 C146 C148 177.8(5) . . . . ?
C147 C146 C145 C144 0.0 . . . . ?
C146 C145 C144 C143 0.0 . . . . ?
C146 C145 C144 C155 -179.9(5) . . . . ?
C144 C143 C142 C141 -177.7(5) . . . . ?
C144 C143 C142 C147 0.0 . . . . ?
C148 C146 C145 C144 -177.8(5) . . . . ?
C149 C150 C154 C153 -179.8(5) . . . . ?
C152 N8 C151 C150 0.0 . . . . ?
N8 C152 C153 C154 0.0 . . . . ?
N8 C151 C150 C149 179.8(5) . . . . ?
N8 C151 C150 C154 0.0 . . . . ?
C151 C150 C154 C153 0.0 . . . . ?
C150 C154 C153 C152 0.0 . . . . ?
C153 C152 N8 Pd2 179.8(3) . . . . ?
C153 C152 N8 C151 0.0 . . . . ?
C156 C157 C158 N13 179.2(5) . . . . ?
C166 C162 N11 Pd3 -177.3(4) . . . . ?
C166 C162 N11 C163 0.0 . . . . ?
C162 C166 C165 C164 0.0 . . . . ?
C162 N11 C163 C164 0.0 . . . . ?
N11 C163 C164 C165 0.0 . . . . ?
C163 C164 C165 C166 0.0 . . . . ?
C165 C166 C162 N11 0.0 . . . . ?
C167 C166 C162 N11 -180.0(7) . . . . ?
C167 C166 C165 C164 180.0(7) . . . . ?
C168 C169 C174 C173 -179.4(6) . . . . ?
C168 C169 C170 C171 179.4(6) . . . . ?
C169 C174 C173 C172 0.0 . . . . ?
C169 C174 C173 C175 179.6(6) . . . . ?
C174 C169 C170 C171 0.0 . . . . ?
C174 C173 C172 C171 0.0 . . . . ?
C173 C172 C171 C170 0.0 . . . . ?
C173 C172 C171 C182 -175.3(6) . . . . ?
C172 C171 C170 C169 0.0 . . . . ?
C170 C169 C174 C173 0.0 . . . . ?
C175 C173 C172 C171 -179.6(7) . . . . ?
C176 C177 C178 N17 -175.1(7) . . . . ?
C182 C171 C170 C169 175.0(6) . . . . ?
C183 C185 C186 C187 -177.7(5) . . . . ?
C191 C192 C193 N20 0.0 . . . . ?
C192 C191 C190 C216 0.0 . . . . ?
C192 C193 N20 Pd5 -175.0(4) . . . . ?
C192 C193 N20 C216 0.0 . . . . ?
C193 N20 C216 C190 0.0 . . . . ?
N20 C216 C190 C191 0.0 . . . . ?
C190 C191 C192 C193 0.0 . . . . ?
C190 C191 C192 C194 178.2(7) . . . . ?
C194 C192 C193 N20 -178.3(7) . . . . ?
C195 C196 C201 C200 -177.5(5) . . . . ?
C195 C196 C198 C197 177.5(5) . . . . ?
C196 C201 C200 C199 0.0 . . . . ?
C196 C201 C200 C202 177.0(5) . . . . ?
C201 C196 C198 C197 0.0 . . . . ?
C201 C200 C199 C197 0.0 . . . . ?
C200 C199 C197 C198 0.0 . . . . ?
C200 C199 C197 C209 178.1(5) . . . . ?
C199 C197 C198 C196 0.0 . . . . ?
C198 C196 C201 C200 0.0 . . . . ?
C202 C200 C199 C197 -177.1(5) . . . . ?
C203 C204 C208 C207 178.9(5) . . . . ?
C203 C204 C205 N15 -179.0(5) . . . . ?
C204 C208 C207 C206 0.0 . . . . ?
C208 C204 C205 N15 0.0 . . . . ?
C208 C207 C206 N15 0.0 . . . . ?
C207 C206 N15 Pd4 -175.1(3) . . . . ?
C207 C206 N15 C205 0.0 . . . . ?
C206 N15 C205 C204 0.0 . . . . ?
C205 C204 C208 C207 0.0 . . . . ?
C209 C197 C198 C196 -178.2(5) . . . . ?
C210 C211 C215 C214 175.2(4) . . . . ?
C210 C211 C212 N22 -175.5(4) . . . . ?
C211 C215 C214 C213 0.0 . . . . ?
C215 C211 C212 N22 0.0 . . . . ?
C215 C214 C213 N22 0.0 . . . . ?
C214 C213 N22 Pd6 177.6(3) . . . . ?
C214 C213 N22 C212 0.0 . . . . ?
C213 N22 C212 C211 0.0 . . . . ?
C212 C211 C215 C214 0.0 . . . . ?

loop_
_exptl_oxdiff_crystal_face_indexfrac_h
_exptl_oxdiff_crystal_face_indexfrac_k
_exptl_oxdiff_crystal_face_indexfrac_l
_exptl_oxdiff_crystal_face_x
_exptl_oxdiff_crystal_face_y
_exptl_oxdiff_crystal_face_z
0.0000 -1.0000 0.0000 -0.0009 -0.0740 -0.0057
-0.0000 1.0000 -0.0000 0.0009 0.0740 0.0057
0.0000 -0.0000 -1.0000 -0.0259 -0.0110 0.0304
-0.0000 0.0000 1.0000 0.0259 0.0110 -0.0304
-1.0000 -0.0000 2.0000 0.1072 0.0050 -0.0132
-2.0000 1.0000 -2.0000 0.0599 0.0177 0.1618
1.0000 -1.0000 -2.0000 -0.1081 -0.0790 0.0074
1.0000 -1.0000 0.0000 -0.0563 -0.0569 -0.0534

loop_
_smtbx_masks_void_nr
_smtbx_masks_void_average_x
_smtbx_masks_void_average_y
_smtbx_masks_void_average_z
_smtbx_masks_void_volume
_smtbx_masks_void_count_electrons
_smtbx_masks_void_content
1 -0.157 -0.235 0.000 7714.8 1299.9 '44 acetonitrile'
